data_7016302
loop_
_publ_author_name
'Akine, Shigehisa'
'Shimada, Toshihiko'
'Nagumo, Hiroki'
'Nabeshima, Tatsuya'

_publ_section_title
;
 Highly cooperative double metalation of a bis(N(2)O(2)) ligand based
 on bipyridine-phenol framework driven by intramolecular \p-stacking of
 square planar nickel(ii) complex moieties.
;
_journal_issue 34
_journal_name_full 'Dalton transactions (Cambridge, England : 2003)'
_journal_page_first 8507
_journal_page_last 8509
_journal_paper_doi 10.1039/c1dt10124b
_journal_volume 40
_journal_year 2011
_chemical_formula_moiety 'C60H46N4Ni2O4, 4(CH4O), 2(C2H3N)'
_chemical_formula_sum 'C68 H68 N6 Ni2 O8'
_chemical_formula_weight 1214.70
_chemical_name_common 'LNI2 (MeOH)4(MeCN)2'
_chemical_name_systematic
;
?
;
_space_group_IT_number 19
_symmetry_cell_setting orthorhombic
_symmetry_space_group_name_Hall 'P 2ac 2ab'
_symmetry_space_group_name_H-M 'P 21 21 21'
_atom_sites_solution_hydrogens geom
_atom_sites_solution_primary direct
_atom_sites_solution_secondary difmap
_audit_creation_method SHELXL-97
_cell_angle_alpha 90.00
_cell_angle_beta 90.00
_cell_angle_gamma 90.00
_cell_formula_units_Z 8
_cell_length_a 15.6037(4)
_cell_length_b 27.0324(5)
_cell_length_c 27.9392(5)
_cell_measurement_reflns_used 115940
_cell_measurement_temperature 120
_cell_measurement_theta_max 27.48
_cell_measurement_theta_min 2.99
_cell_volume 11784.9(4)
_computing_cell_refinement 'Rapid AUTO (Rigaku Corp.)'
_computing_data_collection 'Rapid AUTO (Rigaku Corp.)'
_computing_data_reduction 'Rapid AUTO (Rigaku Corp.)'
_computing_molecular_graphics ORTEP-3
_computing_publication_material ORTEP-3
_computing_structure_refinement 'SHELXL-97 (Sheldrick, 1997)'
_computing_structure_solution 'DIRDIF99 (Beurskens et al., 1999)'
_diffrn_ambient_temperature 120
_diffrn_measured_fraction_theta_full 0.996
_diffrn_measured_fraction_theta_max 0.996
_diffrn_measurement_device_type 'Rigaku R-AXIS Rapid'
_diffrn_measurement_method IP
_diffrn_radiation_monochromator graphite
_diffrn_radiation_source 'fine-focus sealed tube'
_diffrn_radiation_type MoK\a
_diffrn_radiation_wavelength 0.71069
_diffrn_reflns_av_R_equivalents 0.0333
_diffrn_reflns_av_sigmaI/netI 0.0316
_diffrn_reflns_limit_h_max 20
_diffrn_reflns_limit_h_min -20
_diffrn_reflns_limit_k_max 29
_diffrn_reflns_limit_k_min -35
_diffrn_reflns_limit_l_max 35
_diffrn_reflns_limit_l_min -36
_diffrn_reflns_number 115940
_diffrn_reflns_theta_full 27.48
_diffrn_reflns_theta_max 27.48
_diffrn_reflns_theta_min 2.99
_diffrn_standards_decay_% 0
_diffrn_standards_interval_count 0
_diffrn_standards_interval_time 0
_diffrn_standards_number 0
_exptl_absorpt_coefficient_mu 0.702
_exptl_absorpt_correction_T_max 0.9331
_exptl_absorpt_correction_T_min 0.7204
_exptl_absorpt_correction_type multi-scan
_exptl_absorpt_process_details 'Rapid AUTO (Rigaku Corp.)'
_exptl_crystal_colour red
_exptl_crystal_density_diffrn 1.369
_exptl_crystal_density_method 'not measured'
_exptl_crystal_description prismatic
_exptl_crystal_F_000 5104
_exptl_crystal_size_max 0.50
_exptl_crystal_size_mid 0.25
_exptl_crystal_size_min 0.10
_refine_diff_density_max 1.331
_refine_diff_density_min -0.820
_refine_diff_density_rms 0.066
_refine_ls_abs_structure_details 'Flack H D (1983), Acta Cryst. A39, 876-881'
_refine_ls_abs_structure_Flack 0.021(7)
_refine_ls_extinction_method none
_refine_ls_goodness_of_fit_ref 1.057
_refine_ls_hydrogen_treatment constr
_refine_ls_matrix_type full
_refine_ls_number_parameters 1597
_refine_ls_number_reflns 26976
_refine_ls_number_restraints 110
_refine_ls_restrained_S_all 1.059
_refine_ls_R_factor_all 0.0451
_refine_ls_R_factor_gt 0.0423
_refine_ls_shift/su_max 0.001
_refine_ls_shift/su_mean 0.000
_refine_ls_structure_factor_coef Fsqd
_refine_ls_weighting_details 'calc w=1/[\s^2^(Fo^2^)+(0.0615P)^2^+8.4193P] where P=(Fo^2^+2Fc^2^)/3'
_refine_ls_weighting_scheme calc
_refine_ls_wR_factor_gt 0.1122
_refine_ls_wR_factor_ref 0.1140
_reflns_number_gt 25538
_reflns_number_total 26976
_reflns_threshold_expression >2sigma(I)
_cod_data_source_file c1dt10124b.txt
_cod_data_source_block LNi2
_cod_original_sg_symbol_H-M P212121
_cod_database_code 7016302

loop_
_symmetry_equiv_pos_as_xyz
'x, y, z'
'-x+1/2, -y, z+1/2'
'x+1/2, -y+1/2, -z'
'-x, y+1/2, -z+1/2'

loop_
_atom_site_label
_atom_site_type_symbol
_atom_site_fract_x
_atom_site_fract_y
_atom_site_fract_z
_atom_site_U_iso_or_equiv
_atom_site_adp_type
_atom_site_occupancy
_atom_site_symmetry_multiplicity
_atom_site_calc_flag
_atom_site_refinement_flags
_atom_site_disorder_assembly
_atom_site_disorder_group
Ni1 Ni 0.45395(2) -0.056158(12) 0.361908(11) 0.02313(7) Uani 1 1 d . . .
Ni2 Ni 0.55138(2) 0.053891(12) 0.352191(11) 0.02256(7) Uani 1 1 d . . .
C1 C 0.59056(17) -0.05755(10) 0.29635(9) 0.0260(5) Uani 1 1 d . . .
C2 C 0.53853(18) -0.05580(9) 0.25497(9) 0.0268(5) Uani 1 1 d . . .
C3 C 0.5799(2) -0.05431(11) 0.20983(10) 0.0322(6) Uani 1 1 d . . .
H1 H 0.5448 -0.0526 0.1821 0.039 Uiso 1 1 calc R . .
C4 C 0.6672(2) -0.05513(11) 0.20337(10) 0.0329(6) Uani 1 1 d . . .
C5 C 0.71761(19) -0.05858(11) 0.24505(10) 0.0324(6) Uani 1 1 d . . .
H2 H 0.7782 -0.0604 0.2422 0.039 Uiso 1 1 calc R . .
C6 C 0.68104(18) -0.05936(11) 0.28982(10) 0.0304(6) Uani 1 1 d . . .
H3 H 0.7171 -0.0612 0.3172 0.036 Uiso 1 1 calc R . .
O1 O 0.56387(12) -0.05694(8) 0.34074(6) 0.0284(4) Uani 1 1 d . . .
C7 C 0.7100(2) -0.05214(13) 0.15446(11) 0.0426(8) Uani 1 1 d . . .
C8 C 0.6472(4) -0.0385(2) 0.11523(14) 0.0730(15) Uani 1 1 d . . .
H4 H 0.6087 -0.0665 0.1092 0.109 Uiso 1 1 calc R . .
H5 H 0.6787 -0.0305 0.0859 0.109 Uiso 1 1 calc R . .
H6 H 0.6135 -0.0098 0.1252 0.109 Uiso 1 1 calc R . .
C9 C 0.7546(3) -0.10118(12) 0.14326(12) 0.0446(8) Uani 1 1 d . . .
H7 H 0.7982 -0.1079 0.1677 0.067 Uiso 1 1 calc R . .
H8 H 0.7819 -0.0992 0.1117 0.067 Uiso 1 1 calc R . .
H9 H 0.7122 -0.1279 0.1432 0.067 Uiso 1 1 calc R . .
C10 C 0.7798(3) -0.01091(14) 0.15507(16) 0.0641(13) Uani 1 1 d . . .
H10 H 0.7536 0.0206 0.1644 0.096 Uiso 1 1 calc R . .
H11 H 0.8050 -0.0077 0.1231 0.096 Uiso 1 1 calc R . .
H12 H 0.8246 -0.0197 0.1781 0.096 Uiso 1 1 calc R . .
N1 N 0.40486(14) -0.06088(8) 0.30096(8) 0.0260(4) Uani 1 1 d . . .
C11 C 0.44512(18) -0.05789(9) 0.25792(10) 0.0276(5) Uani 1 1 d . . .
C12 C 0.3943(2) -0.05845(11) 0.21622(11) 0.0340(6) Uani 1 1 d . . .
H13 H 0.4208 -0.0541 0.1859 0.041 Uiso 1 1 calc R . .
C13 C 0.3067(2) -0.06524(11) 0.21862(11) 0.0362(7) Uani 1 1 d . . .
H14 H 0.2735 -0.0661 0.1901 0.043 Uiso 1 1 calc R . .
C14 C 0.2679(2) -0.07075(10) 0.26237(11) 0.0322(6) Uani 1 1 d . . .
H15 H 0.2080 -0.0767 0.2646 0.039 Uiso 1 1 calc R . .
C15 C 0.31802(18) -0.06737(9) 0.30324(10) 0.0271(5) Uani 1 1 d . . .
N2 N 0.34248(14) -0.05880(9) 0.38645(8) 0.0270(5) Uani 1 1 d . . .
C16 C 0.28365(18) -0.06995(10) 0.35175(11) 0.0285(6) Uani 1 1 d . . .
C17 C 0.20007(19) -0.08208(12) 0.36279(13) 0.0373(7) Uani 1 1 d . . .
H16 H 0.1600 -0.0891 0.3381 0.045 Uiso 1 1 calc R . .
C18 C 0.1758(2) -0.08393(13) 0.40997(13) 0.0407(7) Uani 1 1 d . . .
H17 H 0.1193 -0.0937 0.4184 0.049 Uiso 1 1 calc R . .
C19 C 0.23464(19) -0.07141(12) 0.44517(12) 0.0373(7) Uani 1 1 d . . .
H18 H 0.2185 -0.0729 0.4779 0.045 Uiso 1 1 calc R . .
C20 C 0.31791(17) -0.05659(11) 0.43264(10) 0.0297(5) Uani 1 1 d . . .
C21 C 0.52236(17) -0.01054(11) 0.49208(9) 0.0260(5) Uani 1 1 d . . .
C22 C 0.46811(17) -0.03485(10) 0.45966(9) 0.0255(5) Uani 1 1 d . . .
C23 C 0.37699(17) -0.03666(11) 0.46873(10) 0.0267(5) Uani 1 1 d . . .
C24 C 0.34618(19) -0.01715(11) 0.51102(11) 0.0314(6) Uani 1 1 d . . .
H19 H 0.2865 -0.0192 0.5174 0.038 Uiso 1 1 calc R . .
C25 C 0.39984(19) 0.00560(12) 0.54503(10) 0.0318(6) Uani 1 1 d . . .
C26 C 0.3667(2) 0.02674(14) 0.58766(11) 0.0411(7) Uani 1 1 d . . .
H20 H 0.3073 0.0237 0.5945 0.049 Uiso 1 1 calc R . .
C27 C 0.4186(2) 0.05134(16) 0.61899(11) 0.0465(8) Uani 1 1 d . . .
H21 H 0.3957 0.0646 0.6478 0.056 Uiso 1 1 calc R . .
C28 C 0.5067(2) 0.05702(15) 0.60843(11) 0.0444(8) Uani 1 1 d . . .
H22 H 0.5425 0.0749 0.6298 0.053 Uiso 1 1 calc R . .
C29 C 0.5408(2) 0.03705(13) 0.56770(11) 0.0374(7) Uani 1 1 d . . .
H23 H 0.6002 0.0411 0.5613 0.045 Uiso 1 1 calc R . .
C30 C 0.48895(19) 0.01025(11) 0.53465(10) 0.0296(6) Uani 1 1 d . . .
O2 O 0.50156(11) -0.05633(8) 0.42168(7) 0.0277(4) Uani 1 1 d . . .
C31 C 0.61352(17) -0.00562(11) 0.47733(9) 0.0266(5) Uani 1 1 d . . .
C32 C 0.63111(17) 0.02309(10) 0.43670(9) 0.0250(5) Uani 1 1 d . . .
C33 C 0.71631(17) 0.02417(10) 0.41720(10) 0.0264(5) Uani 1 1 d . . .
C34 C 0.78059(17) -0.00035(11) 0.44073(10) 0.0279(5) Uani 1 1 d . . .
H24 H 0.8373 0.0018 0.4286 0.033 Uiso 1 1 calc R . .
C35 C 0.76563(17) -0.02852(10) 0.48207(9) 0.0264(5) Uani 1 1 d . . .
C36 C 0.83248(18) -0.05665(13) 0.50387(10) 0.0318(6) Uani 1 1 d . . .
H25 H 0.8892 -0.0543 0.4918 0.038 Uiso 1 1 calc R . .
C37 C 0.8160(2) -0.08685(12) 0.54177(11) 0.0346(6) Uani 1 1 d . . .
H26 H 0.8612 -0.1052 0.5560 0.042 Uiso 1 1 calc R . .
C38 C 0.7319(2) -0.09096(12) 0.56000(10) 0.0337(6) Uani 1 1 d . . .
H27 H 0.7207 -0.1123 0.5863 0.040 Uiso 1 1 calc R . .
C39 C 0.66606(18) -0.06425(11) 0.53992(10) 0.0292(6) Uani 1 1 d . . .
H28 H 0.6099 -0.0673 0.5527 0.035 Uiso 1 1 calc R . .
C40 C 0.68036(17) -0.03208(11) 0.50024(9) 0.0255(5) Uani 1 1 d . . .
O3 O 0.56858(12) 0.04921(8) 0.41717(7) 0.0285(4) Uani 1 1 d . . .
N3 N 0.66916(14) 0.05479(9) 0.33932(8) 0.0239(4) Uani 1 1 d . . .
C41 C 0.73332(17) 0.04787(10) 0.37088(9) 0.0256(5) Uani 1 1 d . . .
C42 C 0.81800(18) 0.06043(11) 0.35713(11) 0.0315(6) Uani 1 1 d . . .
H29 H 0.8632 0.0581 0.3798 0.038 Uiso 1 1 calc R . .
C43 C 0.83520(19) 0.07586(11) 0.31136(11) 0.0330(6) Uani 1 1 d . . .
H30 H 0.8920 0.0846 0.3025 0.040 Uiso 1 1 calc R . .
C44 C 0.7697(2) 0.07862(10) 0.27808(11) 0.0303(6) Uani 1 1 d . . .
H31 H 0.7810 0.0876 0.2458 0.036 Uiso 1 1 calc R . .
C45 C 0.68661(18) 0.06787(9) 0.29320(10) 0.0252(5) Uani 1 1 d . . .
N4 N 0.53522(15) 0.06316(8) 0.28641(8) 0.0229(4) Uani 1 1 d . . .
C46 C 0.61125(18) 0.06932(9) 0.26257(10) 0.0253(5) Uani 1 1 d . . .
C47 C 0.6152(2) 0.07543(10) 0.21364(10) 0.0282(6) Uani 1 1 d . . .
H32 H 0.6684 0.0810 0.1980 0.034 Uiso 1 1 calc R . .
C48 C 0.5394(2) 0.07316(10) 0.18777(10) 0.0313(6) Uani 1 1 d . . .
H33 H 0.5402 0.0760 0.1539 0.038 Uiso 1 1 calc R . .
C49 C 0.4641(2) 0.06679(10) 0.21138(10) 0.0302(6) Uani 1 1 d . . .
H34 H 0.4126 0.0644 0.1934 0.036 Uiso 1 1 calc R . .
C50 C 0.46010(17) 0.06359(9) 0.26214(9) 0.0243(5) Uani 1 1 d . . .
C51 C 0.37307(17) 0.05831(10) 0.33812(10) 0.0260(5) Uani 1 1 d . . .
C52 C 0.37796(18) 0.06120(10) 0.28752(10) 0.0272(5) Uani 1 1 d . . .
C53 C 0.29998(19) 0.06226(10) 0.26137(11) 0.0309(6) Uani 1 1 d . . .
H35 H 0.3034 0.0639 0.2275 0.037 Uiso 1 1 calc R . .
C54 C 0.22029(19) 0.06114(11) 0.28173(11) 0.0326(6) Uani 1 1 d . . .
C55 C 0.21702(18) 0.05849(12) 0.33231(11) 0.0340(6) Uani 1 1 d . . .
H36 H 0.1629 0.0577 0.3479 0.041 Uiso 1 1 calc R . .
C56 C 0.29020(18) 0.05712(12) 0.35924(10) 0.0338(6) Uani 1 1 d . . .
H37 H 0.2855 0.0553 0.3931 0.041 Uiso 1 1 calc R . .
O4 O 0.43833(12) 0.05610(8) 0.36740(6) 0.0300(4) Uani 1 1 d . . .
C57 C 0.1361(2) 0.06461(12) 0.25344(12) 0.0370(7) Uani 1 1 d . . .
C58 C 0.0779(2) 0.02058(14) 0.26627(17) 0.0512(9) Uani 1 1 d . . .
H38 H 0.0652 0.0212 0.3006 0.077 Uiso 1 1 calc R . .
H39 H 0.1070 -0.0104 0.2582 0.077 Uiso 1 1 calc R . .
H40 H 0.0242 0.0229 0.2482 0.077 Uiso 1 1 calc R . .
C59 C 0.1526(2) 0.06355(16) 0.19940(13) 0.0500(9) Uani 1 1 d . . .
H41 H 0.0978 0.0617 0.1824 0.075 Uiso 1 1 calc R . .
H42 H 0.1875 0.0346 0.1914 0.075 Uiso 1 1 calc R . .
H43 H 0.1830 0.0937 0.1899 0.075 Uiso 1 1 calc R . .
C60 C 0.0900(2) 0.11273(13) 0.26583(14) 0.0438(8) Uani 1 1 d . . .
H44 H 0.0844 0.1156 0.3007 0.066 Uiso 1 1 calc R . .
H45 H 0.0328 0.1127 0.2512 0.066 Uiso 1 1 calc R . .
H46 H 0.1230 0.1408 0.2535 0.066 Uiso 1 1 calc R . .
Ni3 Ni 0.76662(2) 0.199587(13) 0.261400(13) 0.02620(8) Uani 1 1 d . A .
Ni4 Ni 0.75431(2) 0.303088(13) 0.201701(15) 0.03187(9) Uani 1 1 d . B .
C61 C 0.64019(18) 0.19234(10) 0.18930(12) 0.0331(6) Uani 1 1 d . A .
C62 C 0.57003(18) 0.19445(11) 0.22203(14) 0.0376(7) Uani 1 1 d . . .
C63 C 0.4865(2) 0.19549(11) 0.20168(16) 0.0469(9) Uani 1 1 d . A .
H47 H 0.4392 0.1992 0.2228 0.056 Uiso 1 1 calc R . .
C64 C 0.4695(2) 0.19155(11) 0.15452(16) 0.0471(9) Uani 1 1 d U . .
C65 C 0.5396(2) 0.18726(11) 0.12267(15) 0.0454(8) Uani 1 1 d . A .
H48 H 0.5296 0.1840 0.0893 0.055 Uiso 1 1 calc R . .
C66 C 0.6224(2) 0.18780(11) 0.13990(14) 0.0407(7) Uani 1 1 d . . .
H49 H 0.6687 0.1850 0.1180 0.049 Uiso 1 1 calc R A .
O5 O 0.72153(12) 0.19385(8) 0.20170(7) 0.0319(4) Uani 1 1 d . . .
C67 C 0.3733(4) 0.1901(2) 0.1384(4) 0.0420(14) Uani 0.679(18) 1 d PU A 1
C68 C 0.3604(6) 0.1424(3) 0.1097(3) 0.0365(14) Uani 0.679(18) 1 d PU A 1
H50 H 0.4017 0.1412 0.0833 0.055 Uiso 0.679(18) 1 calc PR A 1
H51 H 0.3020 0.1416 0.0968 0.055 Uiso 0.679(18) 1 calc PR A 1
H52 H 0.3691 0.1138 0.1307 0.055 Uiso 0.679(18) 1 calc PR A 1
C69 C 0.3081(4) 0.1920(3) 0.1791(4) 0.053(2) Uani 0.679(18) 1 d PU A 1
H53 H 0.3157 0.1631 0.1998 0.080 Uiso 0.679(18) 1 calc PR A 1
H54 H 0.2500 0.1918 0.1658 0.080 Uiso 0.679(18) 1 calc PR A 1
H55 H 0.3167 0.2222 0.1978 0.080 Uiso 0.679(18) 1 calc PR A 1
C70 C 0.3602(5) 0.2352(3) 0.1068(5) 0.065(3) Uani 0.679(18) 1 d PU A 1
H56 H 0.4020 0.2347 0.0807 0.097 Uiso 0.679(18) 1 calc PR A 1
H57 H 0.3680 0.2652 0.1259 0.097 Uiso 0.679(18) 1 calc PR A 1
H58 H 0.3021 0.2346 0.0935 0.097 Uiso 0.679(18) 1 calc PR A 1
C71 C 0.3854(8) 0.1958(6) 0.1177(8) 0.044(2) Uani 0.321(18) 1 d PU A 2
C72 C 0.3631(17) 0.1452(8) 0.0964(8) 0.052(4) Uani 0.321(18) 1 d PU A 2
H59 H 0.3639 0.1201 0.1218 0.078 Uiso 0.321(18) 1 calc PR A 2
H60 H 0.4052 0.1365 0.0718 0.078 Uiso 0.321(18) 1 calc PR A 2
H61 H 0.3058 0.1465 0.0820 0.078 Uiso 0.321(18) 1 calc PR A 2
C73 C 0.3176(8) 0.2088(7) 0.1551(7) 0.051(3) Uani 0.321(18) 1 d PU A 2
H62 H 0.3189 0.1843 0.1809 0.076 Uiso 0.321(18) 1 calc PR A 2
H63 H 0.2609 0.2088 0.1401 0.076 Uiso 0.321(18) 1 calc PR A 2
H64 H 0.3297 0.2417 0.1682 0.076 Uiso 0.321(18) 1 calc PR A 2
C74 C 0.3827(9) 0.2318(5) 0.0783(7) 0.047(3) Uani 0.321(18) 1 d PU A 2
H65 H 0.4260 0.2231 0.0543 0.071 Uiso 0.321(18) 1 calc PR A 2
H66 H 0.3946 0.2650 0.0908 0.071 Uiso 0.321(18) 1 calc PR A 2
H67 H 0.3258 0.2313 0.0635 0.071 Uiso 0.321(18) 1 calc PR A 2
N5 N 0.66118(15) 0.19493(9) 0.29319(10) 0.0327(5) Uani 1 1 d . . .
C75 C 0.5814(2) 0.19262(11) 0.27328(13) 0.0375(7) Uani 1 1 d . A .
C76 C 0.5118(2) 0.18522(13) 0.30517(17) 0.0509(10) Uani 1 1 d . . .
H68 H 0.4554 0.1840 0.2923 0.061 Uiso 1 1 calc R A .
C77 C 0.5219(2) 0.17987(13) 0.35307(17) 0.0527(10) Uani 1 1 d . A .
H69 H 0.4736 0.1742 0.3730 0.063 Uiso 1 1 calc R . .
C78 C 0.6026(3) 0.18276(13) 0.37259(15) 0.0480(9) Uani 1 1 d . . .
H70 H 0.6112 0.1799 0.4061 0.058 Uiso 1 1 calc R A .
C79 C 0.6710(2) 0.19005(11) 0.34168(12) 0.0373(7) Uani 1 1 d . A .
N6 N 0.81666(16) 0.20229(9) 0.32203(9) 0.0302(5) Uani 1 1 d . . .
C80 C 0.7604(2) 0.19330(12) 0.35779(11) 0.0376(6) Uani 1 1 d . A .
C81 C 0.7863(3) 0.18751(15) 0.40509(12) 0.0501(9) Uani 1 1 d . . .
H71 H 0.7454 0.1826 0.4298 0.060 Uiso 1 1 calc R A .
C82 C 0.8728(3) 0.18905(16) 0.41526(12) 0.0514(9) Uani 1 1 d . A .
H72 H 0.8924 0.1838 0.4470 0.062 Uiso 1 1 calc R . .
C83 C 0.9301(2) 0.19818(14) 0.37916(11) 0.0410(7) Uani 1 1 d . . .
H73 H 0.9898 0.1986 0.3858 0.049 Uiso 1 1 calc R A .
C84 C 0.90076(19) 0.20698(11) 0.33216(10) 0.0293(6) Uani 1 1 d . A .
C85 C 0.99595(17) 0.23893(10) 0.21047(9) 0.0244(5) Uani 1 1 d . . .
C86 C 0.93983(16) 0.21942(9) 0.24493(9) 0.0236(5) Uani 1 1 d . A .
C87 C 0.96077(18) 0.22384(10) 0.29462(9) 0.0260(5) Uani 1 1 d . . .
C88 C 1.03665(19) 0.24628(10) 0.30807(9) 0.0283(5) Uani 1 1 d . A .
H74 H 1.0503 0.2488 0.3411 0.034 Uiso 1 1 calc R . .
C89 C 1.09418(18) 0.26549(10) 0.27411(10) 0.0275(5) Uani 1 1 d . . .
C90 C 1.16946(19) 0.29125(11) 0.28854(11) 0.0333(6) Uani 1 1 d . A .
H75 H 1.1835 0.2933 0.3216 0.040 Uiso 1 1 calc R . .
C91 C 1.22161(19) 0.31299(11) 0.25571(11) 0.0347(6) Uani 1 1 d . . .
H76 H 1.2712 0.3305 0.2658 0.042 Uiso 1 1 calc R A .
C92 C 1.20174(19) 0.30951(11) 0.20649(11) 0.0341(6) Uani 1 1 d . A .
H77 H 1.2386 0.3244 0.1836 0.041 Uiso 1 1 calc R . .
C93 C 1.13042(19) 0.28502(11) 0.19138(11) 0.0308(6) Uani 1 1 d . . .
H78 H 1.1185 0.2830 0.1581 0.037 Uiso 1 1 calc R A .
C94 C 1.07349(17) 0.26242(10) 0.22450(9) 0.0249(5) Uani 1 1 d . A .
O6 O 0.87005(12) 0.19683(8) 0.23019(7) 0.0286(4) Uani 1 1 d . . .
C95 C 0.96458(18) 0.23800(10) 0.15999(9) 0.0271(5) Uani 1 1 d . . .
C96 C 0.89243(18) 0.26700(11) 0.15063(10) 0.0293(6) Uani 1 1 d . . .
C97 C 0.8474(2) 0.26066(12) 0.10635(11) 0.0349(6) Uani 1 1 d . . .
C98 C 0.8792(2) 0.22818(12) 0.07246(11) 0.0360(7) Uani 1 1 d . . .
H79 H 0.8494 0.2244 0.0431 0.043 Uiso 1 1 calc R . .
C99 C 0.9535(2) 0.20087(12) 0.08002(9) 0.0325(6) Uani 1 1 d . . .
C100 C 0.9835(2) 0.16496(12) 0.04573(10) 0.0367(7) Uani 1 1 d . . .
H80 H 0.9541 0.1614 0.0162 0.044 Uiso 1 1 calc R . .
C101 C 1.0524(2) 0.13633(12) 0.05481(11) 0.0389(7) Uani 1 1 d . . .
H81 H 1.0708 0.1126 0.0319 0.047 Uiso 1 1 calc R . .
C102 C 1.0972(2) 0.14168(13) 0.09860(11) 0.0363(7) Uani 1 1 d . . .
H82 H 1.1462 0.1218 0.1048 0.044 Uiso 1 1 calc R . .
C103 C 1.07051(18) 0.17547(11) 0.13228(10) 0.0303(6) Uani 1 1 d . . .
H83 H 1.1017 0.1787 0.1613 0.036 Uiso 1 1 calc R . .
C104 C 0.99751(18) 0.20550(11) 0.12459(9) 0.0279(6) Uani 1 1 d . . .
O7 O 0.86702(13) 0.29934(8) 0.18305(8) 0.0336(4) Uani 1 1 d . . .
N7 N 0.71667(16) 0.29678(9) 0.13774(11) 0.0376(6) Uani 1 1 d . . .
C105 C 0.7639(2) 0.28457(12) 0.09933(12) 0.0378(7) Uani 1 1 d . . .
C106 C 0.7300(3) 0.29215(14) 0.05302(14) 0.0512(9) Uani 1 1 d . . .
H84 H 0.7648 0.2868 0.0256 0.061 Uiso 1 1 calc R . .
C107 C 0.6463(3) 0.30728(16) 0.04785(16) 0.0569(10) Uani 1 1 d . . .
H85 H 0.6231 0.3118 0.0167 0.068 Uiso 1 1 calc R . .
C108 C 0.5974(2) 0.31567(12) 0.08656(16) 0.0503(10) Uani 1 1 d . . .
H86 H 0.5392 0.3252 0.0829 0.060 Uiso 1 1 calc R . .
C109 C 0.6332(2) 0.31015(11) 0.13266(14) 0.0405(8) Uani 1 1 d . . .
N8 N 0.64002(17) 0.31308(9) 0.21832(11) 0.0368(6) Uani 1 1 d . . .
C110 C 0.5894(2) 0.31648(11) 0.17732(16) 0.0439(9) Uani 1 1 d . . .
C111 C 0.5020(2) 0.32353(12) 0.18125(17) 0.0476(9) Uani 1 1 d . . .
H87 H 0.4676 0.3275 0.1535 0.057 Uiso 1 1 calc R . .
C112 C 0.4657(2) 0.32468(12) 0.22607(17) 0.0510(10) Uani 1 1 d . . .
H88 H 0.4054 0.3279 0.2293 0.061 Uiso 1 1 calc R . .
C113 C 0.5167(2) 0.32111(13) 0.26654(17) 0.0503(9) Uani 1 1 d . . .
H89 H 0.4911 0.3214 0.2974 0.060 Uiso 1 1 calc R . .
C114 C 0.6074(2) 0.31697(10) 0.26191(16) 0.0422(8) Uani 1 1 d . . .
C115 C 0.7534(2) 0.31769(10) 0.30107(12) 0.0340(6) Uani 1 1 d . B .
C116 C 0.6628(2) 0.31852(11) 0.30493(14) 0.0423(8) Uani 1 1 d . . .
C117 C 0.6275(2) 0.32538(13) 0.35157(17) 0.0514(9) Uani 1 1 d . B .
H90 H 0.5668 0.3258 0.3543 0.062 Uiso 1 1 calc R . .
C118 C 0.6738(3) 0.33136(15) 0.39226(16) 0.0543(9) Uani 1 1 d DU . .
C119 C 0.7653(3) 0.33046(14) 0.38792(14) 0.0490(8) Uani 1 1 d . B .
H91 H 0.8004 0.3347 0.4154 0.059 Uiso 1 1 calc R . .
C120 C 0.8015(2) 0.32347(12) 0.34402(13) 0.0397(7) Uani 1 1 d . . .
H92 H 0.8623 0.3224 0.3420 0.048 Uiso 1 1 calc R B .
O8 O 0.79639(13) 0.31180(8) 0.26204(8) 0.0372(5) Uani 1 1 d . . .
C121 C 0.6277(7) 0.3412(4) 0.4401(4) 0.0601(18) Uani 0.531(11) 1 d PDU B 1
C122 C 0.6076(11) 0.2900(4) 0.4619(5) 0.099(4) Uani 0.531(11) 1 d PDU B 1
H137 H 0.5786 0.2944 0.4928 0.148 Uiso 0.531(11) 1 calc PR B 1
H138 H 0.6611 0.2717 0.4668 0.148 Uiso 0.531(11) 1 calc PR B 1
H139 H 0.5703 0.2715 0.4401 0.148 Uiso 0.531(11) 1 calc PR B 1
C123 C 0.6847(10) 0.3710(6) 0.4741(6) 0.081(3) Uani 0.531(11) 1 d PDU B 1
H140 H 0.6544 0.3762 0.5044 0.121 Uiso 0.531(11) 1 calc PR B 1
H141 H 0.6983 0.4030 0.4596 0.121 Uiso 0.531(11) 1 calc PR B 1
H142 H 0.7379 0.3527 0.4801 0.121 Uiso 0.531(11) 1 calc PR B 1
C124 C 0.5428(6) 0.3693(4) 0.4344(3) 0.064(2) Uani 0.531(11) 1 d PDU B 1
H143 H 0.5167 0.3742 0.4659 0.096 Uiso 0.531(11) 1 calc PR B 1
H144 H 0.5039 0.3500 0.4141 0.096 Uiso 0.531(11) 1 calc PR B 1
H145 H 0.5537 0.4015 0.4195 0.096 Uiso 0.531(11) 1 calc PR B 1
C125 C 0.6463(8) 0.3361(5) 0.4454(4) 0.069(2) Uani 0.469(11) 1 d PDU B 2
C126 C 0.6811(11) 0.2945(4) 0.4786(4) 0.083(3) Uani 0.469(11) 1 d PDU B 2
H146 H 0.6629 0.2622 0.4662 0.125 Uiso 0.469(11) 1 calc PR B 2
H147 H 0.6583 0.2990 0.5110 0.125 Uiso 0.469(11) 1 calc PR B 2
H148 H 0.7438 0.2960 0.4795 0.125 Uiso 0.469(11) 1 calc PR B 2
C127 C 0.6741(10) 0.3862(4) 0.4656(6) 0.066(3) Uani 0.469(11) 1 d PDU B 2
H149 H 0.6520 0.4127 0.4452 0.098 Uiso 0.469(11) 1 calc PR B 2
H150 H 0.7369 0.3878 0.4665 0.098 Uiso 0.469(11) 1 calc PR B 2
H151 H 0.6514 0.3900 0.4981 0.098 Uiso 0.469(11) 1 calc PR B 2
C128 C 0.5489(8) 0.3320(8) 0.4443(5) 0.104(4) Uani 0.469(11) 1 d PDU B 2
H152 H 0.5325 0.2991 0.4329 0.155 Uiso 0.469(11) 1 calc PR B 2
H153 H 0.5255 0.3571 0.4226 0.155 Uiso 0.469(11) 1 calc PR B 2
H154 H 0.5260 0.3373 0.4765 0.155 Uiso 0.469(11) 1 calc PR B 2
N9 N 0.3560(3) 0.00545(15) 0.11511(14) 0.0630(9) Uani 1 1 d . . .
C129 C 0.3987(2) 0.01183(14) 0.08377(15) 0.0472(8) Uani 1 1 d . . .
C130 C 0.4546(4) 0.0201(3) 0.0429(2) 0.102(2) Uani 1 1 d . . .
H93 H 0.4919 0.0486 0.0493 0.153 Uiso 1 1 calc R . .
H94 H 0.4198 0.0268 0.0144 0.153 Uiso 1 1 calc R . .
H95 H 0.4898 -0.0093 0.0374 0.153 Uiso 1 1 calc R . .
N10 N 0.1602(4) 0.1812(2) 0.39297(18) 0.0913(16) Uani 1 1 d . . .
C131 C 0.2104(3) 0.18328(18) 0.3628(2) 0.0667(13) Uani 1 1 d . . .
C132 C 0.2717(3) 0.18452(18) 0.3244(2) 0.0742(14) Uani 1 1 d . . .
H96 H 0.3001 0.1523 0.3219 0.111 Uiso 1 1 calc R . .
H97 H 0.3146 0.2102 0.3309 0.111 Uiso 1 1 calc R . .
H98 H 0.2422 0.1920 0.2943 0.111 Uiso 1 1 calc R . .
N11 N 0.3799(4) 0.2848(2) 0.3643(3) 0.115(2) Uani 1 1 d . . .
C133 C 0.3646(5) 0.2743(3) 0.4043(3) 0.105(3) Uani 1 1 d . . .
C134 C 0.3630(5) 0.2491(3) 0.4456(3) 0.108(2) Uani 1 1 d . . .
H99 H 0.3430 0.2153 0.4397 0.162 Uiso 1 1 calc R . .
H100 H 0.3241 0.2655 0.4681 0.162 Uiso 1 1 calc R . .
H101 H 0.4208 0.2480 0.4593 0.162 Uiso 1 1 calc R . .
N12 N 0.9648(4) 0.3617(3) 0.0072(2) 0.109(2) Uani 1 1 d . . .
C135 C 1.0119(4) 0.3414(2) 0.02821(15) 0.0734(15) Uani 1 1 d . . .
C136 C 1.0749(5) 0.3150(3) 0.0542(3) 0.147(4) Uani 1 1 d . . .
H102 H 1.0903 0.2848 0.0367 0.221 Uiso 1 1 calc R . .
H103 H 1.0521 0.3061 0.0858 0.221 Uiso 1 1 calc R . .
H104 H 1.1259 0.3357 0.0582 0.221 Uiso 1 1 calc R . .
O9 O 0.59907(16) -0.14015(9) 0.42734(10) 0.0453(6) Uani 1 1 d . . .
H105 H 0.5752 -0.1124 0.4249 0.068 Uiso 1 1 calc R . .
C137 C 0.6855(2) -0.13474(14) 0.42167(15) 0.0482(9) Uani 1 1 d . . .
H106 H 0.6971 -0.1172 0.3916 0.072 Uiso 1 1 calc R . .
H107 H 0.7127 -0.1674 0.4208 0.072 Uiso 1 1 calc R . .
H108 H 0.7088 -0.1157 0.4485 0.072 Uiso 1 1 calc R . .
O10 O 0.4899(2) 0.12487(11) 0.46044(11) 0.0656(9) Uani 1 1 d . . .
H109 H 0.5119 0.1001 0.4470 0.098 Uiso 1 1 calc R . .
C138 C 0.4032(4) 0.1140(2) 0.47317(18) 0.0740(15) Uani 1 1 d . . .
H110 H 0.3999 0.0804 0.4862 0.111 Uiso 1 1 calc R . .
H111 H 0.3668 0.1164 0.4447 0.111 Uiso 1 1 calc R . .
H112 H 0.3835 0.1377 0.4973 0.111 Uiso 1 1 calc R . .
O11 O 0.6036(5) 0.1710(2) 0.5161(2) 0.148(2) Uani 1 1 d . . .
H113 H 0.5676 0.1566 0.4986 0.222 Uiso 1 1 calc R . .
C139 C 0.5603(9) 0.1918(3) 0.5581(3) 0.177(5) Uani 1 1 d . . .
H114 H 0.6014 0.2108 0.5772 0.266 Uiso 1 1 calc R . .
H115 H 0.5367 0.1649 0.5775 0.266 Uiso 1 1 calc R . .
H116 H 0.5137 0.2136 0.5476 0.266 Uiso 1 1 calc R . .
O12 O 0.7671(5) 0.15823(18) 0.51768(16) 0.150(3) Uani 1 1 d . . .
H117 H 0.7145 0.1649 0.5178 0.224 Uiso 1 1 calc R . .
C140 C 0.7786(7) 0.1093(2) 0.50443(19) 0.138(4) Uani 1 1 d . . .
H118 H 0.7573 0.1044 0.4718 0.208 Uiso 1 1 calc R . .
H119 H 0.7470 0.0878 0.5265 0.208 Uiso 1 1 calc R . .
H120 H 0.8398 0.1011 0.5057 0.208 Uiso 1 1 calc R . .
O13 O 0.81864(15) 0.11244(8) 0.16965(8) 0.0363(5) Uani 1 1 d . . .
H121 H 0.8187 0.1422 0.1782 0.054 Uiso 1 1 calc R . .
C141 C 0.9027(2) 0.09516(15) 0.16733(13) 0.0459(8) Uani 1 1 d . . .
H122 H 0.9305 0.0996 0.1985 0.069 Uiso 1 1 calc R . .
H123 H 0.9343 0.1138 0.1429 0.069 Uiso 1 1 calc R . .
H124 H 0.9025 0.0600 0.1590 0.069 Uiso 1 1 calc R . .
O14 O 0.94653(15) 0.38114(8) 0.21512(8) 0.0388(5) Uani 1 1 d . . .
H125 H 0.9252 0.3530 0.2106 0.058 Uiso 1 1 calc R . .
C142 C 0.9881(3) 0.38220(13) 0.25976(12) 0.0446(8) Uani 1 1 d . . .
H126 H 1.0323 0.3565 0.2607 0.067 Uiso 1 1 calc R . .
H127 H 0.9463 0.3762 0.2852 0.067 Uiso 1 1 calc R . .
H128 H 1.0148 0.4147 0.2645 0.067 Uiso 1 1 calc R . .
O15 O 1.02342(19) 0.42791(15) 0.14020(12) 0.0778(11) Uani 1 1 d . . .
H129 H 0.9941 0.4142 0.1616 0.117 Uiso 1 1 calc R . .
C143 C 1.1067(3) 0.4254(2) 0.1518(2) 0.091(2) Uani 1 1 d . . .
H130 H 1.1236 0.3907 0.1554 0.137 Uiso 1 1 calc R . .
H131 H 1.1164 0.4430 0.1820 0.137 Uiso 1 1 calc R . .
H132 H 1.1410 0.4408 0.1264 0.137 Uiso 1 1 calc R . .
O16 O 1.0047(2) 0.49829(18) 0.07024(15) 0.0951(14) Uani 1 1 d . . .
H133 H 1.0033 0.4811 0.0953 0.143 Uiso 1 1 calc R . .
C144 C 0.9576(4) 0.5404(3) 0.0768(2) 0.099(2) Uani 1 1 d . . .
H134 H 0.8977 0.5315 0.0828 0.149 Uiso 1 1 calc R . .
H135 H 0.9612 0.5610 0.0481 0.149 Uiso 1 1 calc R . .
H136 H 0.9803 0.5587 0.1043 0.149 Uiso 1 1 calc R . .

loop_
_atom_site_aniso_label
_atom_site_aniso_U_11
_atom_site_aniso_U_22
_atom_site_aniso_U_33
_atom_site_aniso_U_23
_atom_site_aniso_U_13
_atom_site_aniso_U_12
Ni1 0.01802(15) 0.02488(15) 0.02648(15) -0.00126(13) -0.00305(12) 0.00001(13)
Ni2 0.02114(15) 0.02419(15) 0.02233(14) 0.00011(12) 0.00101(12) 0.00136(13)
C1 0.0278(13) 0.0220(11) 0.0281(12) -0.0021(11) 0.0025(10) -0.0014(10)
C2 0.0338(14) 0.0184(11) 0.0284(12) -0.0025(10) 0.0019(10) -0.0002(11)
C3 0.0412(16) 0.0264(13) 0.0292(13) 0.0019(12) -0.0014(11) 0.0029(12)
C4 0.0470(17) 0.0223(12) 0.0293(13) 0.0019(11) 0.0066(12) 0.0039(12)
C5 0.0314(14) 0.0287(13) 0.0372(14) -0.0025(12) 0.0059(11) -0.0007(11)
C6 0.0242(13) 0.0354(15) 0.0316(13) -0.0068(12) 0.0020(10) -0.0020(11)
O1 0.0197(9) 0.0405(11) 0.0251(8) -0.0051(8) 0.0004(7) -0.0003(8)
C7 0.058(2) 0.0368(16) 0.0332(15) 0.0082(13) 0.0131(14) 0.0100(15)
C8 0.091(4) 0.094(4) 0.0344(18) 0.026(2) 0.019(2) 0.038(3)
C9 0.063(2) 0.0359(15) 0.0346(16) -0.0017(13) 0.0112(15) 0.0024(15)
C10 0.092(3) 0.0353(18) 0.065(3) 0.0009(17) 0.045(2) -0.0038(19)
N1 0.0243(11) 0.0200(10) 0.0336(11) -0.0022(9) -0.0078(9) 0.0007(8)
C11 0.0342(14) 0.0176(11) 0.0309(12) -0.0002(10) -0.0072(11) 0.0012(11)
C12 0.0431(17) 0.0268(13) 0.0320(14) -0.0028(12) -0.0100(12) 0.0032(13)
C13 0.0447(18) 0.0263(14) 0.0377(15) -0.0059(12) -0.0183(13) 0.0037(12)
C14 0.0302(14) 0.0245(12) 0.0419(15) -0.0057(11) -0.0137(12) 0.0035(11)
C15 0.0268(13) 0.0181(11) 0.0364(14) -0.0031(10) -0.0079(11) 0.0028(9)
N2 0.0189(10) 0.0272(11) 0.0348(12) -0.0008(10) -0.0056(9) 0.0000(9)
C16 0.0226(13) 0.0231(12) 0.0397(15) -0.0023(11) -0.0089(11) 0.0019(9)
C17 0.0193(13) 0.0391(16) 0.0534(19) -0.0064(14) -0.0092(13) 0.0003(11)
C18 0.0188(14) 0.0485(19) 0.0546(19) 0.0004(15) -0.0014(13) -0.0030(12)
C19 0.0219(14) 0.0450(17) 0.0449(17) 0.0004(13) 0.0006(12) -0.0024(12)
C20 0.0191(12) 0.0309(13) 0.0390(14) 0.0011(12) -0.0007(10) 0.0015(11)
C21 0.0205(12) 0.0341(14) 0.0233(12) 0.0022(10) -0.0012(9) 0.0012(10)
C22 0.0179(12) 0.0323(13) 0.0263(12) 0.0027(10) 0.0006(9) 0.0025(10)
C23 0.0193(12) 0.0320(13) 0.0288(13) 0.0028(11) -0.0006(10) 0.0022(10)
C24 0.0214(13) 0.0388(15) 0.0340(14) 0.0055(12) 0.0046(11) 0.0046(11)
C25 0.0273(14) 0.0420(16) 0.0262(13) 0.0029(12) 0.0043(10) 0.0044(12)
C26 0.0314(16) 0.060(2) 0.0317(15) -0.0028(14) 0.0080(12) 0.0070(14)
C27 0.0448(19) 0.065(2) 0.0297(14) -0.0132(16) 0.0047(13) 0.0072(17)
C28 0.0373(17) 0.064(2) 0.0319(15) -0.0120(16) -0.0003(12) 0.0027(17)
C29 0.0295(15) 0.0528(18) 0.0299(14) -0.0044(13) 0.0022(12) 0.0018(14)
C30 0.0271(14) 0.0369(15) 0.0247(13) 0.0014(11) 0.0009(10) 0.0042(11)
O2 0.0171(9) 0.0372(10) 0.0287(9) -0.0040(9) -0.0032(7) 0.0023(8)
C31 0.0225(13) 0.0337(14) 0.0236(12) -0.0050(10) 0.0003(10) 0.0011(11)
C32 0.0191(12) 0.0337(14) 0.0221(12) -0.0055(10) -0.0032(9) -0.0004(10)
C33 0.0210(13) 0.0304(13) 0.0279(13) -0.0021(10) 0.0027(10) -0.0025(10)
C34 0.0197(12) 0.0348(14) 0.0290(13) -0.0042(11) 0.0008(10) -0.0024(10)
C35 0.0213(12) 0.0336(13) 0.0244(12) -0.0039(10) -0.0021(10) -0.0009(10)
C36 0.0218(13) 0.0455(16) 0.0280(13) -0.0047(12) -0.0032(10) 0.0031(12)
C37 0.0300(15) 0.0435(17) 0.0304(14) 0.0012(12) -0.0052(11) 0.0063(13)
C38 0.0346(16) 0.0424(16) 0.0239(13) 0.0032(11) 0.0003(11) 0.0002(13)
C39 0.0209(12) 0.0413(16) 0.0255(12) -0.0021(11) 0.0008(9) -0.0008(11)
C40 0.0225(13) 0.0333(14) 0.0206(11) -0.0043(10) -0.0026(9) 0.0009(10)
O3 0.0231(9) 0.0367(10) 0.0256(9) -0.0009(8) 0.0004(7) 0.0051(8)
N3 0.0232(10) 0.0232(10) 0.0254(10) -0.0000(9) 0.0030(8) -0.0013(9)
C41 0.0236(12) 0.0263(12) 0.0267(12) -0.0024(10) 0.0015(9) -0.0012(10)
C42 0.0235(13) 0.0355(15) 0.0356(14) 0.0012(13) 0.0000(11) -0.0025(11)
C43 0.0217(13) 0.0355(15) 0.0417(16) 0.0027(13) 0.0057(11) -0.0054(11)
C44 0.0306(15) 0.0257(13) 0.0346(14) 0.0021(11) 0.0084(11) -0.0009(11)
C45 0.0274(13) 0.0207(12) 0.0277(12) 0.0000(10) 0.0016(10) 0.0001(10)
N4 0.0261(11) 0.0193(10) 0.0234(10) 0.0018(8) 0.0013(8) -0.0006(8)
C46 0.0311(14) 0.0181(11) 0.0266(12) 0.0010(10) 0.0026(11) 0.0001(10)
C47 0.0368(15) 0.0223(12) 0.0256(13) 0.0020(10) 0.0069(11) 0.0021(11)
C48 0.0413(16) 0.0283(13) 0.0243(12) -0.0004(10) 0.0005(11) 0.0045(12)
C49 0.0337(15) 0.0280(13) 0.0289(13) 0.0013(10) -0.0060(11) 0.0036(11)
C50 0.0276(13) 0.0177(11) 0.0278(12) 0.0026(9) 0.0005(10) 0.0016(10)
C51 0.0221(12) 0.0248(12) 0.0311(13) 0.0012(11) 0.0015(10) 0.0045(10)
C52 0.0275(13) 0.0225(12) 0.0317(13) 0.0021(10) -0.0002(10) 0.0032(10)
C53 0.0319(14) 0.0285(14) 0.0322(13) 0.0011(12) -0.0044(11) 0.0034(11)
C54 0.0299(14) 0.0286(14) 0.0394(15) 0.0006(12) -0.0055(11) 0.0050(11)
C55 0.0221(13) 0.0388(16) 0.0411(15) 0.0066(13) 0.0021(11) 0.0055(12)
C56 0.0272(14) 0.0421(16) 0.0319(13) 0.0044(13) 0.0024(11) 0.0076(12)
O4 0.0238(9) 0.0416(11) 0.0245(8) 0.0042(8) 0.0004(7) 0.0057(8)
C57 0.0298(15) 0.0379(16) 0.0434(17) 0.0027(13) -0.0094(12) 0.0044(12)
C58 0.0315(17) 0.0438(19) 0.078(3) 0.0040(18) -0.0145(17) -0.0023(14)
C59 0.0360(17) 0.071(3) 0.0426(18) -0.0071(17) -0.0139(14) 0.0110(17)
C60 0.0347(17) 0.0439(18) 0.053(2) -0.0014(15) -0.0124(15) 0.0133(14)
Ni3 0.02162(16) 0.02397(15) 0.03302(17) 0.00147(14) 0.00292(13) -0.00033(13)
Ni4 0.02280(17) 0.02459(16) 0.0482(2) 0.00176(15) -0.01009(15) 0.00215(14)
C61 0.0243(13) 0.0217(13) 0.0535(18) 0.0033(12) -0.0060(12) -0.0025(10)
C62 0.0216(13) 0.0189(12) 0.072(2) -0.0038(13) -0.0050(13) 0.0019(10)
C63 0.0268(15) 0.0225(13) 0.092(3) -0.0124(17) -0.0066(16) 0.0011(12)
C64 0.0243(12) 0.0231(14) 0.094(3) -0.0045(15) -0.0185(13) 0.0005(11)
C65 0.0409(18) 0.0276(15) 0.068(2) 0.0041(14) -0.0253(17) -0.0045(13)
C66 0.0334(16) 0.0284(15) 0.060(2) 0.0063(14) -0.0117(15) -0.0043(12)
O5 0.0205(9) 0.0360(10) 0.0391(11) 0.0024(9) -0.0024(8) -0.0010(8)
C67 0.0239(17) 0.031(2) 0.071(4) 0.0027(18) -0.016(2) -0.002(2)
C68 0.029(3) 0.037(2) 0.044(4) 0.007(2) -0.013(2) -0.0046(18)
C69 0.0277(16) 0.055(4) 0.076(5) -0.018(3) -0.013(2) 0.004(2)
C70 0.044(4) 0.038(2) 0.112(8) 0.020(3) -0.032(4) -0.006(3)
C71 0.018(5) 0.037(5) 0.075(7) -0.005(3) -0.009(3) -0.009(4)
C72 0.055(7) 0.041(4) 0.059(8) -0.005(5) -0.010(5) -0.015(5)
C73 0.025(2) 0.060(7) 0.067(6) -0.008(5) -0.014(4) 0.005(4)
C74 0.033(5) 0.037(4) 0.073(6) -0.007(4) -0.011(4) -0.001(4)
N5 0.0255(12) 0.0211(11) 0.0516(15) 0.0016(11) 0.0097(10) 0.0007(9)
C75 0.0289(14) 0.0193(13) 0.064(2) -0.0057(13) 0.0083(13) -0.0003(11)
C76 0.0280(16) 0.0332(16) 0.091(3) -0.0085(18) 0.0174(18) -0.0001(13)
C77 0.042(2) 0.0335(16) 0.083(3) -0.0053(18) 0.0337(19) -0.0075(14)
C78 0.049(2) 0.0332(16) 0.062(2) 0.0010(15) 0.0230(17) -0.0011(15)
C79 0.0433(17) 0.0221(14) 0.0464(18) 0.0022(12) 0.0143(14) 0.0003(12)
N6 0.0344(13) 0.0247(11) 0.0316(12) 0.0016(10) 0.0078(10) 0.0009(10)
C80 0.0417(16) 0.0338(14) 0.0372(15) 0.0044(12) 0.0113(13) 0.0018(13)
C81 0.064(2) 0.054(2) 0.0324(16) 0.0096(15) 0.0169(16) -0.0014(18)
C82 0.062(2) 0.064(2) 0.0284(15) 0.0097(16) 0.0013(15) -0.0050(19)
C83 0.0472(19) 0.0453(17) 0.0306(15) 0.0063(14) -0.0025(13) -0.0003(15)
C84 0.0342(15) 0.0288(14) 0.0248(13) 0.0017(10) 0.0001(11) 0.0012(11)
C85 0.0217(12) 0.0261(12) 0.0253(12) -0.0005(10) -0.0016(9) 0.0016(10)
C86 0.0175(11) 0.0254(11) 0.0277(12) -0.0001(10) -0.0031(9) 0.0016(9)
C87 0.0276(13) 0.0247(12) 0.0256(12) 0.0006(10) -0.0005(10) 0.0031(10)
C88 0.0299(14) 0.0318(13) 0.0232(12) -0.0014(10) -0.0063(10) 0.0032(11)
C89 0.0248(13) 0.0285(13) 0.0292(13) -0.0038(10) -0.0035(10) 0.0040(11)
C90 0.0275(14) 0.0353(15) 0.0371(15) -0.0057(12) -0.0085(11) 0.0015(11)
C91 0.0269(14) 0.0357(15) 0.0415(16) -0.0088(13) 0.0003(12) -0.0048(11)
C92 0.0268(14) 0.0349(15) 0.0406(16) -0.0038(13) 0.0045(12) -0.0044(12)
C93 0.0289(14) 0.0304(14) 0.0331(14) 0.0011(11) 0.0005(11) -0.0006(11)
C94 0.0224(13) 0.0253(12) 0.0270(12) -0.0026(10) -0.0019(9) 0.0019(10)
O6 0.0225(9) 0.0339(10) 0.0292(9) -0.0034(8) 0.0005(7) -0.0040(8)
C95 0.0254(13) 0.0308(13) 0.0251(12) 0.0038(10) -0.0028(10) -0.0062(11)
C96 0.0264(13) 0.0307(14) 0.0308(13) 0.0022(11) -0.0043(11) -0.0053(11)
C97 0.0346(16) 0.0346(15) 0.0357(15) 0.0101(12) -0.0131(12) -0.0048(12)
C98 0.0405(17) 0.0407(16) 0.0267(14) 0.0048(12) -0.0060(12) -0.0138(13)
C99 0.0349(14) 0.0386(15) 0.0239(12) 0.0048(11) 0.0002(11) -0.0105(13)
C100 0.0451(18) 0.0448(17) 0.0203(13) -0.0017(12) 0.0014(11) -0.0156(14)
C101 0.0435(18) 0.0430(17) 0.0303(14) -0.0034(12) 0.0127(13) -0.0109(14)
C102 0.0325(16) 0.0434(17) 0.0330(15) -0.0001(13) 0.0089(12) -0.0037(13)
C103 0.0230(13) 0.0400(15) 0.0280(13) -0.0005(11) 0.0055(10) -0.0048(11)
C104 0.0273(13) 0.0323(14) 0.0240(12) 0.0021(11) 0.0020(10) -0.0080(11)
O7 0.0271(10) 0.0325(10) 0.0412(11) -0.0014(9) -0.0110(8) 0.0025(8)
N7 0.0305(13) 0.0226(11) 0.0598(17) 0.0035(11) -0.0236(12) -0.0003(10)
C105 0.0369(17) 0.0360(15) 0.0404(16) 0.0050(13) -0.0149(13) -0.0029(13)
C106 0.053(2) 0.050(2) 0.050(2) 0.0079(16) -0.0244(17) 0.0018(17)
C107 0.061(2) 0.053(2) 0.057(2) 0.0065(19) -0.029(2) 0.006(2)
C108 0.0375(19) 0.0316(16) 0.082(3) 0.0038(16) -0.0336(19) 0.0054(13)
C109 0.0319(16) 0.0230(14) 0.067(2) 0.0014(14) -0.0175(15) 0.0013(12)
N8 0.0254(12) 0.0205(12) 0.0646(18) -0.0022(11) -0.0048(12) 0.0015(9)
C110 0.0262(15) 0.0170(13) 0.088(3) 0.0015(14) -0.0186(16) -0.0005(11)
C111 0.0285(16) 0.0267(15) 0.088(3) -0.0052(16) -0.0157(17) 0.0020(12)
C112 0.0272(17) 0.0301(16) 0.096(3) -0.0094(17) -0.0057(17) 0.0001(13)
C113 0.0352(18) 0.0308(16) 0.085(3) -0.0129(17) 0.0042(18) -0.0005(13)
C114 0.0300(15) 0.0173(12) 0.079(2) -0.0007(14) -0.0045(16) -0.0000(11)
C115 0.0319(15) 0.0218(12) 0.0484(17) 0.0027(12) 0.0029(13) 0.0052(11)
C116 0.0393(18) 0.0207(13) 0.067(2) -0.0005(14) 0.0076(16) 0.0035(12)
C117 0.0387(19) 0.0352(17) 0.080(3) 0.0028(18) 0.0094(18) -0.0003(14)
C118 0.054(2) 0.0430(19) 0.0663(18) 0.0001(15) 0.0207(17) 0.0021(16)
C119 0.053(2) 0.0426(18) 0.052(2) -0.0028(15) 0.0080(17) 0.0040(16)
C120 0.0340(16) 0.0345(16) 0.0505(19) -0.0031(14) -0.0000(14) 0.0059(13)
O8 0.0257(10) 0.0406(12) 0.0455(12) -0.0058(10) -0.0052(9) 0.0067(9)
C121 0.058(5) 0.057(4) 0.066(4) -0.003(3) 0.020(3) 0.007(3)
C122 0.130(8) 0.075(4) 0.091(6) 0.020(4) 0.057(6) 0.011(4)
C123 0.060(5) 0.115(7) 0.067(5) -0.015(6) 0.001(4) 0.013(5)
C124 0.053(3) 0.075(5) 0.063(5) -0.026(4) 0.009(3) 0.007(3)
C125 0.069(4) 0.068(5) 0.069(4) 0.009(3) 0.030(6) -0.006(5)
C126 0.117(7) 0.061(4) 0.072(4) 0.012(4) 0.030(5) -0.004(5)
C127 0.075(6) 0.059(4) 0.062(5) -0.003(3) 0.034(5) 0.024(4)
C128 0.069(4) 0.146(9) 0.096(7) 0.001(6) 0.042(4) -0.011(5)
N9 0.061(2) 0.067(2) 0.060(2) 0.0044(18) -0.0047(18) -0.0088(19)
C129 0.043(2) 0.0419(18) 0.057(2) 0.0045(16) -0.0057(17) -0.0052(15)
C130 0.081(4) 0.118(5) 0.107(5) 0.046(4) 0.039(4) 0.022(4)
N10 0.087(3) 0.119(4) 0.068(3) -0.017(3) -0.019(3) 0.038(3)
C131 0.056(3) 0.060(3) 0.084(3) -0.019(2) -0.026(2) 0.020(2)
C132 0.043(2) 0.055(2) 0.125(4) -0.003(3) 0.007(3) 0.0074(19)
N11 0.076(3) 0.082(4) 0.187(7) -0.022(4) 0.000(4) 0.011(3)
C133 0.119(6) 0.081(4) 0.117(6) 0.036(4) -0.052(5) -0.038(4)
C134 0.115(6) 0.094(5) 0.114(5) -0.025(4) 0.004(5) -0.005(4)
N12 0.117(5) 0.138(5) 0.072(3) 0.024(3) 0.021(3) 0.025(4)
C135 0.087(4) 0.096(4) 0.038(2) 0.018(2) -0.002(2) -0.031(3)
C136 0.103(5) 0.156(7) 0.183(8) 0.112(7) -0.062(5) -0.071(5)
O9 0.0340(12) 0.0425(13) 0.0594(15) 0.0026(11) -0.0051(11) -0.0016(10)
C137 0.0354(18) 0.0450(19) 0.064(2) -0.0147(17) -0.0065(16) -0.0001(15)
O10 0.097(2) 0.0458(15) 0.0538(16) -0.0104(13) 0.0231(16) 0.0075(15)
C138 0.083(4) 0.076(3) 0.063(3) 0.008(2) 0.027(3) 0.029(3)
O11 0.180(6) 0.128(4) 0.137(5) -0.058(4) 0.018(4) -0.059(4)
C139 0.321(15) 0.104(6) 0.106(6) -0.062(5) 0.031(8) -0.023(8)
O12 0.276(8) 0.094(3) 0.078(3) -0.020(2) 0.034(4) -0.088(4)
C140 0.303(12) 0.066(3) 0.046(3) 0.012(2) 0.001(5) -0.069(5)
O13 0.0415(12) 0.0360(11) 0.0313(10) -0.0027(9) -0.0010(9) 0.0008(9)
C141 0.0358(18) 0.059(2) 0.0430(18) -0.0023(16) 0.0030(14) -0.0102(16)
O14 0.0322(11) 0.0397(11) 0.0446(12) 0.0015(9) -0.0091(10) -0.0054(9)
C142 0.056(2) 0.0395(17) 0.0388(17) -0.0021(14) -0.0081(15) 0.0045(15)
O15 0.0412(16) 0.126(3) 0.0664(19) 0.038(2) -0.0038(14) -0.0116(17)
C143 0.049(3) 0.100(4) 0.124(5) 0.068(4) 0.010(3) 0.013(3)
O16 0.053(2) 0.152(4) 0.081(2) 0.035(3) 0.0070(17) 0.025(2)
C144 0.064(3) 0.157(6) 0.076(3) 0.008(4) 0.002(3) 0.043(4)

loop_
_atom_type_symbol
_atom_type_description
_atom_type_scat_dispersion_real
_atom_type_scat_dispersion_imag
_atom_type_scat_source
C C 0.0033 0.0016 'International Tables Vol C Tables 4.2.6.8 and 6.1.1.4'
H H 0.0000 0.0000 'International Tables Vol C Tables 4.2.6.8 and 6.1.1.4'
N N 0.0061 0.0033 'International Tables Vol C Tables 4.2.6.8 and 6.1.1.4'
Ni Ni 0.3393 1.1124 'International Tables Vol C Tables 4.2.6.8 and 6.1.1.4'
O O 0.0106 0.0060 'International Tables Vol C Tables 4.2.6.8 and 6.1.1.4'

loop_
_geom_angle_atom_site_label_1
_geom_angle_atom_site_label_2
_geom_angle_atom_site_label_3
_geom_angle
O1 Ni1 O2 85.04(8)
O1 Ni1 N2 176.21(10)
O2 Ni1 N2 92.45(9)
O1 Ni1 N1 95.14(9)
O2 Ni1 N1 175.93(10)
N2 Ni1 N1 87.16(10)
O4 Ni2 O3 85.01(8)
O4 Ni2 N4 95.43(9)
O3 Ni2 N4 176.21(10)
O4 Ni2 N3 176.40(10)
O3 Ni2 N3 92.71(9)
N4 Ni2 N3 86.66(10)
O1 C1 C2 126.3(2)
O1 C1 C6 115.9(2)
C2 C1 C6 117.8(2)
C1 C2 C3 117.8(3)
C1 C2 C11 121.7(2)
C3 C2 C11 120.4(2)
C4 C3 C2 124.6(3)
C4 C3 H1 117.7
C2 C3 H1 117.7
C3 C4 C5 116.5(3)
C3 C4 C7 123.4(3)
C5 C4 C7 120.1(3)
C6 C5 C4 121.5(3)
C6 C5 H2 119.3
C4 C5 H2 119.3
C5 C6 C1 121.8(3)
C5 C6 H3 119.1
C1 C6 H3 119.1
C1 O1 Ni1 127.58(17)
C8 C7 C4 112.2(3)
C8 C7 C9 110.9(3)
C4 C7 C9 109.7(3)
C8 C7 C10 106.6(4)
C4 C7 C10 109.5(3)
C9 C7 C10 107.7(3)
C7 C8 H4 109.5
C7 C8 H5 109.5
H4 C8 H5 109.5
C7 C8 H6 109.5
H4 C8 H6 109.5
H5 C8 H6 109.5
C7 C9 H7 109.5
C7 C9 H8 109.5
H7 C9 H8 109.5
C7 C9 H9 109.5
H7 C9 H9 109.5
H8 C9 H9 109.5
C7 C10 H10 109.5
C7 C10 H11 109.5
H10 C10 H11 109.5
C7 C10 H12 109.5
H10 C10 H12 109.5
H11 C10 H12 109.5
C11 N1 C15 120.5(2)
C11 N1 Ni1 127.72(18)
C15 N1 Ni1 111.82(19)
N1 C11 C12 118.1(3)
N1 C11 C2 120.9(2)
C12 C11 C2 121.0(3)
C13 C12 C11 121.2(3)
C13 C12 H13 119.4
C11 C12 H13 119.4
C14 C13 C12 119.7(3)
C14 C13 H14 120.2
C12 C13 H14 120.2
C13 C14 C15 118.5(3)
C13 C14 H15 120.8
C15 C14 H15 120.8
N1 C15 C14 121.9(3)
N1 C15 C16 114.4(2)
C14 C15 C16 123.6(3)
C20 N2 C16 119.8(2)
C20 N2 Ni1 127.86(18)
C16 N2 Ni1 111.86(19)
N2 C16 C17 121.9(3)
N2 C16 C15 113.6(2)
C17 C16 C15 124.5(3)
C18 C17 C16 119.0(3)
C18 C17 H16 120.5
C16 C17 H16 120.5
C17 C18 C19 119.3(3)
C17 C18 H17 120.4
C19 C18 H17 120.4
C18 C19 C20 120.4(3)
C18 C19 H18 119.8
C20 C19 H18 119.8
N2 C20 C19 119.3(3)
N2 C20 C23 119.7(2)
C19 C20 C23 121.0(3)
C22 C21 C30 120.4(3)
C22 C21 C31 116.1(2)
C30 C21 C31 123.4(3)
O2 C22 C21 119.2(2)
O2 C22 C23 121.1(2)
C21 C22 C23 119.7(2)
C24 C23 C22 118.7(3)
C24 C23 C20 120.6(3)
C22 C23 C20 120.6(2)
C23 C24 C25 122.5(3)
C23 C24 H19 118.7
C25 C24 H19 118.7
C24 C25 C26 121.7(3)
C24 C25 C30 118.8(3)
C26 C25 C30 119.4(3)
C27 C26 C25 121.2(3)
C27 C26 H20 119.4
C25 C26 H20 119.4
C26 C27 C28 119.7(3)
C26 C27 H21 120.1
C28 C27 H21 120.1
C29 C28 C27 120.6(3)
C29 C28 H22 119.7
C27 C28 H22 119.7
C28 C29 C30 121.3(3)
C28 C29 H23 119.4
C30 C29 H23 119.4
C21 C30 C29 122.5(3)
C21 C30 C25 119.7(3)
C29 C30 C25 117.8(3)
C22 O2 Ni1 125.01(17)
C32 C31 C40 120.1(2)
C32 C31 C21 117.5(2)
C40 C31 C21 122.3(2)
O3 C32 C31 119.0(2)
O3 C32 C33 121.0(2)
C31 C32 C33 119.9(2)
C34 C33 C32 119.0(2)
C34 C33 C41 120.1(2)
C32 C33 C41 120.7(2)
C33 C34 C35 122.4(3)
C33 C34 H24 118.8
C35 C34 H24 118.8
C34 C35 C40 119.0(2)
C34 C35 C36 121.3(3)
C40 C35 C36 119.6(3)
C37 C36 C35 120.9(3)
C37 C36 H25 119.6
C35 C36 H25 119.6
C36 C37 C38 120.2(3)
C36 C37 H26 119.9
C38 C37 H26 119.9
C39 C38 C37 120.4(3)
C39 C38 H27 119.8
C37 C38 H27 119.8
C38 C39 C40 121.4(3)
C38 C39 H28 119.3
C40 C39 H28 119.3
C31 C40 C39 122.9(3)
C31 C40 C35 119.4(2)
C39 C40 C35 117.6(2)
C32 O3 Ni2 123.48(17)
C41 N3 C45 120.4(2)
C41 N3 Ni2 126.99(18)
C45 N3 Ni2 112.38(18)
N3 C41 C42 118.8(2)
N3 C41 C33 120.2(2)
C42 C41 C33 120.8(2)
C43 C42 C41 120.5(3)
C43 C42 H29 119.7
C41 C42 H29 119.7
C42 C43 C44 119.9(3)
C42 C43 H30 120.1
C44 C43 H30 120.1
C43 C44 C45 118.2(3)
C43 C44 H31 120.9
C45 C44 H31 120.9
N3 C45 C44 121.7(3)
N3 C45 C46 113.7(2)
C44 C45 C46 124.6(3)
C50 N4 C46 120.3(2)
C50 N4 Ni2 127.53(18)
C46 N4 Ni2 112.14(18)
N4 C46 C47 122.4(3)
N4 C46 C45 114.2(2)
C47 C46 C45 123.4(3)
C46 C47 C48 118.2(3)
C46 C47 H32 120.9
C48 C47 H32 120.9
C49 C48 C47 119.3(3)
C49 C48 H33 120.3
C47 C48 H33 120.3
C48 C49 C50 122.0(3)
C48 C49 H34 119.0
C50 C49 H34 119.0
N4 C50 C49 117.5(3)
N4 C50 C52 121.0(2)
C49 C50 C52 121.6(3)
O4 C51 C52 125.8(2)
O4 C51 C56 116.6(2)
C52 C51 C56 117.6(2)
C51 C52 C53 117.9(3)
C51 C52 C50 122.1(2)
C53 C52 C50 120.0(2)
C54 C53 C52 124.4(3)
C54 C53 H35 117.8
C52 C53 H35 117.8
C53 C54 C55 116.7(3)
C53 C54 C57 124.2(3)
C55 C54 C57 119.1(3)
C56 C55 C54 121.4(3)
C56 C55 H36 119.3
C54 C55 H36 119.3
C55 C56 C51 122.0(3)
C55 C56 H37 119.0
C51 C56 H37 119.0
C51 O4 Ni2 127.72(17)
C60 C57 C59 108.6(3)
C60 C57 C54 109.8(3)
C59 C57 C54 111.3(3)
C60 C57 C58 109.1(3)
C59 C57 C58 108.3(3)
C54 C57 C58 109.7(3)
C57 C58 H38 109.5
C57 C58 H39 109.5
H38 C58 H39 109.5
C57 C58 H40 109.5
H38 C58 H40 109.5
H39 C58 H40 109.5
C57 C59 H41 109.5
C57 C59 H42 109.5
H41 C59 H42 109.5
C57 C59 H43 109.5
H41 C59 H43 109.5
H42 C59 H43 109.5
C57 C60 H44 109.5
C57 C60 H45 109.5
H44 C60 H45 109.5
C57 C60 H46 109.5
H44 C60 H46 109.5
H45 C60 H46 109.5
O5 Ni3 O6 84.31(9)
O5 Ni3 N6 176.75(10)
O6 Ni3 N6 93.72(10)
O5 Ni3 N5 95.13(11)
O6 Ni3 N5 173.82(10)
N6 Ni3 N5 86.55(11)
O8 Ni4 O7 85.68(9)
O8 Ni4 N8 95.48(12)
O7 Ni4 N8 174.49(11)
O8 Ni4 N7 176.20(11)
O7 Ni4 N7 91.39(11)
N8 Ni4 N7 87.21(13)
O5 C61 C66 116.7(3)
O5 C61 C62 124.7(3)
C66 C61 C62 118.6(3)
C63 C62 C61 116.6(3)
C63 C62 C75 120.6(3)
C61 C62 C75 122.7(3)
C64 C63 C62 124.7(4)
C64 C63 H47 117.7
C62 C63 H47 117.7
C63 C64 C65 117.9(3)
C63 C64 C67 118.2(5)
C65 C64 C67 123.9(5)
C63 C64 C71 138.6(7)
C65 C64 C71 103.1(7)
C66 C65 C64 120.3(4)
C66 C65 H48 119.9
C64 C65 H48 119.9
C65 C66 C61 121.7(4)
C65 C66 H49 119.1
C61 C66 H49 119.1
C61 O5 Ni3 128.1(2)
C70 C67 C69 108.4(6)
C70 C67 C68 110.8(6)
C69 C67 C68 109.2(6)
C70 C67 C64 106.1(5)
C69 C67 C64 115.0(5)
C68 C67 C64 107.3(5)
C67 C68 H50 109.5
C67 C68 H51 109.5
H50 C68 H51 109.5
C67 C68 H52 109.5
H50 C68 H52 109.5
H51 C68 H52 109.5
C67 C69 H53 109.5
C67 C69 H54 109.5
H53 C69 H54 109.5
C67 C69 H55 109.5
H53 C69 H55 109.5
H54 C69 H55 109.5
C67 C70 H56 109.5
C67 C70 H57 109.5
H56 C70 H57 109.5
C67 C70 H58 109.5
H56 C70 H58 109.5
H57 C70 H58 109.5
C74 C71 C73 109.8(11)
C74 C71 C72 107.1(14)
C73 C71 C72 108.3(13)
C74 C71 C64 121.9(11)
C73 C71 C64 98.0(11)
C72 C71 C64 110.9(12)
C71 C72 H59 109.5
C71 C72 H60 109.5
H59 C72 H60 109.5
C71 C72 H61 109.5
H59 C72 H61 109.5
H60 C72 H61 109.5
C71 C73 H62 109.5
C71 C73 H63 109.5
H62 C73 H63 109.5
C71 C73 H64 109.5
H62 C73 H64 109.5
H63 C73 H64 109.5
C71 C74 H65 109.5
C71 C74 H66 109.5
H65 C74 H66 109.5
C71 C74 H67 109.5
H65 C74 H67 109.5
H66 C74 H67 109.5
C75 N5 C79 120.0(3)
C75 N5 Ni3 127.6(2)
C79 N5 Ni3 112.2(2)
N5 C75 C76 116.7(3)
N5 C75 C62 121.0(3)
C76 C75 C62 122.2(3)
C77 C76 C75 123.1(4)
C77 C76 H68 118.5
C75 C76 H68 118.5
C76 C77 C78 119.5(3)
C76 C77 H69 120.2
C78 C77 H69 120.2
C77 C78 C79 117.8(4)
C77 C78 H70 121.1
C79 C78 H70 121.1
N5 C79 C78 123.0(3)
N5 C79 C80 113.8(3)
C78 C79 C80 123.3(3)
C84 N6 C80 119.6(3)
C84 N6 Ni3 126.96(19)
C80 N6 Ni3 113.1(2)
N6 C80 C81 122.3(3)
N6 C80 C79 113.6(3)
C81 C80 C79 124.1(3)
C82 C81 C80 118.5(3)
C82 C81 H71 120.8
C80 C81 H71 120.8
C83 C82 C81 119.5(3)
C83 C82 H72 120.3
C81 C82 H72 120.3
C82 C83 C84 120.3(3)
C82 C83 H73 119.9
C84 C83 H73 119.9
N6 C84 C83 119.7(3)
N6 C84 C87 119.8(2)
C83 C84 C87 120.5(3)
C86 C85 C94 120.6(2)
C86 C85 C95 115.9(2)
C94 C85 C95 123.2(2)
O6 C86 C85 118.4(2)
O6 C86 C87 122.1(2)
C85 C86 C87 119.4(2)
C88 C87 C86 119.7(2)
C88 C87 C84 119.0(2)
C86 C87 C84 121.2(2)
C87 C88 C89 121.7(2)
C87 C88 H74 119.1
C89 C88 H74 119.1
C88 C89 C90 121.1(3)
C88 C89 C94 119.3(3)
C90 C89 C94 119.4(3)
C91 C90 C89 120.9(3)
C91 C90 H75 119.5
C89 C90 H75 119.5
C90 C91 C92 119.8(3)
C90 C91 H76 120.1
C92 C91 H76 120.1
C93 C92 C91 120.9(3)
C93 C92 H77 119.5
C91 C92 H77 119.5
C92 C93 C94 121.2(3)
C92 C93 H78 119.4
C94 C93 H78 119.4
C93 C94 C85 123.0(2)
C93 C94 C89 117.8(3)
C85 C94 C89 119.1(2)
C86 O6 Ni3 124.09(17)
C96 C95 C104 120.6(2)
C96 C95 C85 115.6(2)
C104 C95 C85 123.4(2)
O7 C96 C95 119.0(2)
O7 C96 C97 121.6(3)
C95 C96 C97 119.3(3)
C98 C97 C96 119.4(3)
C98 C97 C105 120.5(3)
C96 C97 C105 119.9(3)
C97 C98 C99 122.2(3)
C97 C98 H79 118.9
C99 C98 H79 118.9
C98 C99 C104 119.1(3)
C98 C99 C100 121.8(3)
C104 C99 C100 118.8(3)
C101 C100 C99 121.3(3)
C101 C100 H80 119.3
C99 C100 H80 119.3
C100 C101 C102 119.8(3)
C100 C101 H81 120.1
C102 C101 H81 120.1
C103 C102 C101 120.6(3)
C103 C102 H82 119.7
C101 C102 H82 119.7
C102 C103 C104 121.4(3)
C102 C103 H83 119.3
C104 C103 H83 119.3
C103 C104 C95 122.7(3)
C103 C104 C99 118.0(3)
C95 C104 C99 119.2(3)
C96 O7 Ni4 121.25(18)
C105 N7 C109 120.5(3)
C105 N7 Ni4 127.4(2)
C109 N7 Ni4 111.9(3)
N7 C105 C106 119.4(3)
N7 C105 C97 119.2(3)
C106 C105 C97 121.2(3)
C107 C106 C105 119.7(4)
C107 C106 H84 120.2
C105 C106 H84 120.2
C108 C107 C106 120.3(4)
C108 C107 H85 119.8
C106 C107 H85 119.8
C107 C108 C109 119.4(3)
C107 C108 H86 120.3
C109 C108 H86 120.3
N7 C109 C108 120.2(4)
N7 C109 C110 113.4(3)
C108 C109 C110 126.4(3)
C114 N8 C110 122.2(3)
C114 N8 Ni4 127.5(2)
C110 N8 Ni4 110.3(2)
C111 C110 N8 120.2(4)
C111 C110 C109 123.8(4)
N8 C110 C109 116.0(3)
C112 C111 C110 118.8(4)
C112 C111 H87 120.6
C110 C111 H87 120.6
C111 C112 C113 120.4(3)
C111 C112 H88 119.8
C113 C112 H88 119.8
C112 C113 C114 120.1(4)
C112 C113 H89 120.0
C114 C113 H89 120.0
N8 C114 C113 118.1(4)
N8 C114 C116 121.7(3)
C113 C114 C116 120.2(4)
O8 C115 C116 125.8(3)
O8 C115 C120 116.8(3)
C116 C115 C120 117.4(3)
C115 C116 C117 117.1(4)
C115 C116 C114 121.3(3)
C117 C116 C114 121.3(3)
C118 C117 C116 125.2(4)
C118 C117 H90 117.4
C116 C117 H90 117.4
C117 C118 C119 117.2(4)
C117 C118 C121 120.0(5)
C119 C118 C121 122.8(6)
C117 C118 C125 131.7(6)
C119 C118 C125 111.0(6)
C120 C119 C118 119.5(4)
C120 C119 H91 120.3
C118 C119 H91 120.3
C119 C120 C115 123.6(3)
C119 C120 H92 118.2
C115 C120 H92 118.2
C115 O8 Ni4 127.6(2)
C123 C121 C124 107.9(9)
C123 C121 C118 111.0(9)
C124 C121 C118 113.5(7)
C123 C121 C122 110.1(11)
C124 C121 C122 108.0(9)
C118 C121 C122 106.4(8)
C121 C122 H137 109.5
C121 C122 H138 109.5
H137 C122 H138 109.5
C121 C122 H139 109.5
H137 C122 H139 109.5
H138 C122 H139 109.5
C121 C123 H140 109.5
C121 C123 H141 109.5
H140 C123 H141 109.5
C121 C123 H142 109.5
H140 C123 H142 109.5
H141 C123 H142 109.5
C121 C124 H143 109.5
C121 C124 H144 109.5
H143 C124 H144 109.5
C121 C124 H145 109.5
H143 C124 H145 109.5
H144 C124 H145 109.5
C128 C125 C127 110.8(12)
C128 C125 C118 104.4(9)
C127 C125 C118 110.4(10)
C128 C125 C126 107.9(12)
C127 C125 C126 108.7(10)
C118 C125 C126 114.5(9)
C125 C126 H146 109.5
C125 C126 H147 109.5
H146 C126 H147 109.5
C125 C126 H148 109.5
H146 C126 H148 109.5
H147 C126 H148 109.5
C125 C127 H149 109.5
C125 C127 H150 109.5
H149 C127 H150 109.5
C125 C127 H151 109.5
H149 C127 H151 109.5
H150 C127 H151 109.5
C125 C128 H152 109.5
C125 C128 H153 109.5
H152 C128 H153 109.5
C125 C128 H154 109.5
H152 C128 H154 109.5
H153 C128 H154 109.5
N9 C129 C130 179.9(6)
C129 C130 H93 109.5
C129 C130 H94 109.5
H93 C130 H94 109.5
C129 C130 H95 109.5
H93 C130 H95 109.5
H94 C130 H95 109.5
N10 C131 C132 178.1(6)
C131 C132 H96 109.5
C131 C132 H97 109.5
H96 C132 H97 109.5
C131 C132 H98 109.5
H96 C132 H98 109.5
H97 C132 H98 109.5
N11 C133 C134 160.7(10)
C133 C134 H99 109.5
C133 C134 H100 109.5
H99 C134 H100 109.5
C133 C134 H101 109.5
H99 C134 H101 109.5
H100 C134 H101 109.5
N12 C135 C136 178.1(7)
C135 C136 H102 109.5
C135 C136 H103 109.5
H102 C136 H103 109.5
C135 C136 H104 109.5
H102 C136 H104 109.5
H103 C136 H104 109.5
C137 O9 H105 109.5
O9 C137 H106 109.5
O9 C137 H107 109.5
H106 C137 H107 109.5
O9 C137 H108 109.5
H106 C137 H108 109.5
H107 C137 H108 109.5
C138 O10 H109 109.5
O10 C138 H110 109.5
O10 C138 H111 109.5
H110 C138 H111 109.5
O10 C138 H112 109.5
H110 C138 H112 109.5
H111 C138 H112 109.5
C139 O11 H113 109.5
O11 C139 H114 109.5
O11 C139 H115 109.5
H114 C139 H115 109.5
O11 C139 H116 109.5
H114 C139 H116 109.5
H115 C139 H116 109.5
C140 O12 H117 109.5
O12 C140 H118 109.5
O12 C140 H119 109.5
H118 C140 H119 109.5
O12 C140 H120 109.5
H118 C140 H120 109.5
H119 C140 H120 109.5
C141 O13 H121 109.5
O13 C141 H122 109.5
O13 C141 H123 109.5
H122 C141 H123 109.5
O13 C141 H124 109.5
H122 C141 H124 109.5
H123 C141 H124 109.5
C142 O14 H125 109.5
O14 C142 H126 109.5
O14 C142 H127 109.5
H126 C142 H127 109.5
O14 C142 H128 109.5
H126 C142 H128 109.5
H127 C142 H128 109.5
C143 O15 H129 109.5
O15 C143 H130 109.5
O15 C143 H131 109.5
H130 C143 H131 109.5
O15 C143 H132 109.5
H130 C143 H132 109.5
H131 C143 H132 109.5
C144 O16 H133 109.5
O16 C144 H134 109.5
O16 C144 H135 109.5
H134 C144 H135 109.5
O16 C144 H136 109.5
H134 C144 H136 109.5
H135 C144 H136 109.5

loop_
_geom_bond_atom_site_label_1
_geom_bond_atom_site_label_2
_geom_bond_distance
Ni1 O1 1.8144(19)
Ni1 O2 1.8277(18)
Ni1 N2 1.871(2)
Ni1 N1 1.872(2)
Ni2 O4 1.8154(19)
Ni2 O3 1.8396(19)
Ni2 N4 1.872(2)
Ni2 N3 1.873(2)
C1 O1 1.308(3)
C1 C2 1.414(4)
C1 C6 1.425(4)
C2 C3 1.417(4)
C2 C11 1.461(4)
C3 C4 1.375(4)
C3 H1 0.9500
C4 C5 1.408(4)
C4 C7 1.523(4)
C5 C6 1.375(4)
C5 H2 0.9500
C6 H3 0.9500
C7 C8 1.516(6)
C7 C9 1.529(5)
C7 C10 1.558(6)
C8 H4 0.9800
C8 H5 0.9800
C8 H6 0.9800
C9 H7 0.9800
C9 H8 0.9800
C9 H9 0.9800
C10 H10 0.9800
C10 H11 0.9800
C10 H12 0.9800
N1 C11 1.359(4)
N1 C15 1.368(4)
C11 C12 1.410(4)
C12 C13 1.380(5)
C12 H13 0.9500
C13 C14 1.373(5)
C13 H14 0.9500
C14 C15 1.387(4)
C14 H15 0.9500
C15 C16 1.459(4)
N2 C20 1.348(4)
N2 C16 1.369(3)
C16 C17 1.380(4)
C17 C18 1.373(5)
C17 H16 0.9500
C18 C19 1.388(4)
C18 H17 0.9500
C19 C20 1.404(4)
C19 H18 0.9500
C20 C23 1.469(4)
C21 C22 1.403(4)
C21 C30 1.415(4)
C21 C31 1.487(4)
C22 O2 1.317(3)
C22 C23 1.445(4)
C23 C24 1.380(4)
C24 C25 1.408(4)
C24 H19 0.9500
C25 C26 1.419(4)
C25 C30 1.426(4)
C26 C27 1.366(5)
C26 H20 0.9500
C27 C28 1.414(5)
C27 H21 0.9500
C28 C29 1.367(4)
C28 H22 0.9500
C29 C30 1.425(4)
C29 H23 0.9500
C31 C32 1.402(4)
C31 C40 1.417(4)
C32 O3 1.322(3)
C32 C33 1.437(4)
C33 C34 1.370(4)
C33 C41 1.468(4)
C34 C35 1.403(4)
C34 H24 0.9500
C35 C40 1.427(4)
C35 C36 1.427(4)
C36 C37 1.362(4)
C36 H25 0.9500
C37 C38 1.412(4)
C37 H26 0.9500
C38 C39 1.375(4)
C38 H27 0.9500
C39 C40 1.427(4)
C39 H28 0.9500
N3 C41 1.347(3)
N3 C45 1.364(3)
C41 C42 1.417(4)
C42 C43 1.372(4)
C42 H29 0.9500
C43 C44 1.384(4)
C43 H30 0.9500
C44 C45 1.394(4)
C44 H31 0.9500
C45 C46 1.455(4)
N4 C50 1.354(3)
N4 C46 1.371(3)
C46 C47 1.378(4)
C47 C48 1.388(4)
C47 H32 0.9500
C48 C49 1.358(4)
C48 H33 0.9500
C49 C50 1.422(4)
C49 H34 0.9500
C50 C52 1.466(4)
C51 O4 1.308(3)
C51 C52 1.418(4)
C51 C56 1.422(4)
C52 C53 1.419(4)
C53 C54 1.368(4)
C53 H35 0.9500
C54 C55 1.416(4)
C54 C57 1.536(4)
C55 C56 1.368(4)
C55 H36 0.9500
C56 H37 0.9500
C57 C60 1.527(4)
C57 C59 1.532(5)
C57 C58 1.540(5)
C58 H38 0.9800
C58 H39 0.9800
C58 H40 0.9800
C59 H41 0.9800
C59 H42 0.9800
C59 H43 0.9800
C60 H44 0.9800
C60 H45 0.9800
C60 H46 0.9800
Ni3 O5 1.817(2)
Ni3 O6 1.8359(19)
Ni3 N6 1.867(3)
Ni3 N5 1.874(2)
Ni4 O8 1.824(2)
Ni4 O7 1.837(2)
Ni4 N8 1.862(3)
Ni4 N7 1.889(3)
C61 O5 1.316(3)
C61 C66 1.413(5)
C61 C62 1.428(5)
C62 C63 1.423(4)
C62 C75 1.444(5)
C63 C64 1.348(6)
C63 H47 0.9500
C64 C65 1.416(6)
C64 C67 1.567(7)
C64 C71 1.670(17)
C65 C66 1.379(4)
C65 H48 0.9500
C66 H49 0.9500
C67 C70 1.517(8)
C67 C69 1.527(9)
C67 C68 1.532(9)
C68 H50 0.9800
C68 H51 0.9800
C68 H52 0.9800
C69 H53 0.9800
C69 H54 0.9800
C69 H55 0.9800
C70 H56 0.9800
C70 H57 0.9800
C70 H58 0.9800
C71 C74 1.47(2)
C71 C73 1.527(18)
C71 C72 1.53(2)
C72 H59 0.9800
C72 H60 0.9800
C72 H61 0.9800
C73 H62 0.9800
C73 H63 0.9800
C73 H64 0.9800
C74 H65 0.9800
C74 H66 0.9800
C74 H67 0.9800
N5 C75 1.365(4)
N5 C79 1.369(4)
C75 C76 1.419(5)
C76 C77 1.355(6)
C76 H68 0.9500
C77 C78 1.375(6)
C77 H69 0.9500
C78 C79 1.387(5)
C78 H70 0.9500
C79 C80 1.469(5)
N6 C84 1.349(4)
N6 C80 1.352(4)
C80 C81 1.391(5)
C81 C82 1.379(6)
C81 H71 0.9500
C82 C83 1.370(5)
C82 H72 0.9500
C83 C84 1.411(4)
C83 H73 0.9500
C84 C87 1.478(4)
C85 C86 1.404(4)
C85 C94 1.422(4)
C85 C95 1.493(4)
C86 O6 1.315(3)
C86 C87 1.431(4)
C87 C88 1.382(4)
C88 C89 1.406(4)
C88 H74 0.9500
C89 C90 1.424(4)
C89 C94 1.426(4)
C90 C91 1.360(4)
C90 H75 0.9500
C91 C92 1.413(4)
C91 H76 0.9500
C92 C93 1.362(4)
C92 H77 0.9500
C93 C94 1.421(4)
C93 H78 0.9500
C95 C96 1.397(4)
C95 C104 1.419(4)
C96 O7 1.320(4)
C96 C97 1.433(4)
C97 C98 1.383(5)
C97 C105 1.468(5)
C98 C99 1.390(5)
C98 H79 0.9500
C99 C104 1.428(4)
C99 C100 1.442(4)
C100 C101 1.349(5)
C100 H80 0.9500
C101 C102 1.417(5)
C101 H81 0.9500
C102 C103 1.376(4)
C102 H82 0.9500
C103 C104 1.415(4)
C103 H83 0.9500
N7 C105 1.343(5)
N7 C109 1.359(4)
C105 C106 1.413(4)
C106 C107 1.375(6)
C106 H84 0.9500
C107 C108 1.343(6)
C107 H85 0.9500
C108 C109 1.412(5)
C108 H86 0.9500
C109 C110 1.432(6)
N8 C114 1.324(5)
N8 C110 1.394(5)
C110 C111 1.382(5)
C111 C112 1.375(6)
C111 H87 0.9500
C112 C113 1.385(6)
C112 H88 0.9500
C113 C114 1.427(5)
C113 H89 0.9500
C114 C116 1.481(5)
C115 O8 1.290(4)
C115 C116 1.418(5)
C115 C120 1.425(5)
C116 C117 1.427(6)
C117 C118 1.356(6)
C117 H90 0.9500
C118 C119 1.433(6)
C118 C121 1.540(11)
C118 C125 1.551(12)
C119 C120 1.364(5)
C119 H91 0.9500
C120 H92 0.9500
C121 C123 1.530(12)
C121 C124 1.534(10)
C121 C122 1.546(11)
C122 H137 0.9800
C122 H138 0.9800
C122 H139 0.9800
C123 H140 0.9800
C123 H141 0.9800
C123 H142 0.9800
C124 H143 0.9800
C124 H144 0.9800
C124 H145 0.9800
C125 C128 1.524(12)
C125 C127 1.529(12)
C125 C126 1.557(12)
C126 H146 0.9800
C126 H147 0.9800
C126 H148 0.9800
C127 H149 0.9800
C127 H150 0.9800
C127 H151 0.9800
C128 H152 0.9800
C128 H153 0.9800
C128 H154 0.9800
N9 C129 1.114(5)
C129 C130 1.454(7)
C130 H93 0.9800
C130 H94 0.9800
C130 H95 0.9800
N10 C131 1.151(7)
C131 C132 1.439(8)
C132 H96 0.9800
C132 H97 0.9800
C132 H98 0.9800
N11 C133 1.178(10)
C133 C134 1.341(10)
C134 H99 0.9800
C134 H100 0.9800
C134 H101 0.9800
N12 C135 1.089(8)
C135 C136 1.415(9)
C136 H102 0.9800
C136 H103 0.9800
C136 H104 0.9800
O9 C137 1.366(4)
O9 H105 0.8400
C137 H106 0.9800
C137 H107 0.9800
C137 H108 0.9800
O10 C138 1.430(6)
O10 H109 0.8400
C138 H110 0.9800
C138 H111 0.9800
C138 H112 0.9800
O11 C139 1.466(9)
O11 H113 0.8400
C139 H114 0.9800
C139 H115 0.9800
C139 H116 0.9800
O12 C140 1.385(8)
O12 H117 0.8400
C140 H118 0.9800
C140 H119 0.9800
C140 H120 0.9800
O13 C141 1.394(4)
O13 H121 0.8400
C141 H122 0.9800
C141 H123 0.9800
C141 H124 0.9800
O14 C142 1.406(4)
O14 H125 0.8400
C142 H126 0.9800
C142 H127 0.9800
C142 H128 0.9800
O15 C143 1.341(6)
O15 H129 0.8400
C143 H130 0.9800
C143 H131 0.9800
C143 H132 0.9800
O16 C144 1.366(7)
O16 H133 0.8400
C144 H134 0.9800
C144 H135 0.9800
C144 H136 0.9800

loop_
_geom_torsion_atom_site_label_1
_geom_torsion_atom_site_label_2
_geom_torsion_atom_site_label_3
_geom_torsion_atom_site_label_4
_geom_torsion
O1 C1 C2 C3 176.9(3)
C6 C1 C2 C3 -2.0(4)
O1 C1 C2 C11 -6.1(4)
C6 C1 C2 C11 175.0(3)
C1 C2 C3 C4 0.9(4)
C11 C2 C3 C4 -176.1(3)
C2 C3 C4 C5 1.2(5)
C2 C3 C4 C7 -178.4(3)
C3 C4 C5 C6 -2.1(4)
C7 C4 C5 C6 177.4(3)
C4 C5 C6 C1 1.0(5)
O1 C1 C6 C5 -177.9(3)
C2 C1 C6 C5 1.1(4)
C2 C1 O1 Ni1 2.6(4)
C6 C1 O1 Ni1 -178.4(2)
O2 Ni1 O1 C1 179.5(2)
N1 Ni1 O1 C1 3.6(2)
C3 C4 C7 C8 10.8(5)
C5 C4 C7 C8 -168.7(3)
C3 C4 C7 C9 -112.9(4)
C5 C4 C7 C9 67.6(4)
C3 C4 C7 C10 129.1(4)
C5 C4 C7 C10 -50.5(4)
O1 Ni1 N1 C11 -8.4(2)
N2 Ni1 N1 C11 174.6(2)
O1 Ni1 N1 C15 172.59(18)
N2 Ni1 N1 C15 -4.38(19)
C15 N1 C11 C12 4.0(4)
Ni1 N1 C11 C12 -174.9(2)
C15 N1 C11 C2 -174.0(2)
Ni1 N1 C11 C2 7.1(4)
C1 C2 C11 N1 1.0(4)
C3 C2 C11 N1 177.9(2)
C1 C2 C11 C12 -177.0(2)
C3 C2 C11 C12 -0.0(4)
N1 C11 C12 C13 -4.4(4)
C2 C11 C12 C13 173.6(3)
C11 C12 C13 C14 1.1(4)
C12 C13 C14 C15 2.4(4)
C11 N1 C15 C14 -0.5(4)
Ni1 N1 C15 C14 178.6(2)
C11 N1 C15 C16 180.0(2)
Ni1 N1 C15 C16 -0.9(3)
C13 C14 C15 N1 -2.8(4)
C13 C14 C15 C16 176.6(3)
O2 Ni1 N2 C20 5.2(3)
N1 Ni1 N2 C20 -178.9(3)
O2 Ni1 N2 C16 -166.93(19)
N1 Ni1 N2 C16 9.02(19)
C20 N2 C16 C17 -4.0(4)
Ni1 N2 C16 C17 168.8(2)
C20 N2 C16 C15 175.7(2)
Ni1 N2 C16 C15 -11.5(3)
N1 C15 C16 N2 8.3(3)
C14 C15 C16 N2 -171.2(3)
N1 C15 C16 C17 -172.0(3)
C14 C15 C16 C17 8.5(4)
N2 C16 C17 C18 -1.3(5)
C15 C16 C17 C18 179.1(3)
C16 C17 C18 C19 2.9(5)
C17 C18 C19 C20 0.6(5)
C16 N2 C20 C19 7.4(4)
Ni1 N2 C20 C19 -164.1(2)
C16 N2 C20 C23 -169.8(3)
Ni1 N2 C20 C23 18.7(4)
C18 C19 C20 N2 -5.8(5)
C18 C19 C20 C23 171.4(3)
C30 C21 C22 O2 -176.1(3)
C31 C21 C22 O2 7.5(4)
C30 C21 C22 C23 2.9(4)
C31 C21 C22 C23 -173.5(2)
O2 C22 C23 C24 174.7(3)
C21 C22 C23 C24 -4.3(4)
O2 C22 C23 C20 -8.4(4)
C21 C22 C23 C20 172.6(3)
N2 C20 C23 C24 156.1(3)
C19 C20 C23 C24 -21.1(4)
N2 C20 C23 C22 -20.8(4)
C19 C20 C23 C22 162.0(3)
C22 C23 C24 C25 1.7(4)
C20 C23 C24 C25 -175.2(3)
C23 C24 C25 C26 178.1(3)
C23 C24 C25 C30 2.3(5)
C24 C25 C26 C27 -176.0(3)
C30 C25 C26 C27 -0.2(5)
C25 C26 C27 C28 1.5(6)
C26 C27 C28 C29 -1.6(6)
C27 C28 C29 C30 0.3(6)
C22 C21 C30 C29 -177.3(3)
C31 C21 C30 C29 -1.3(5)
C22 C21 C30 C25 1.2(4)
C31 C21 C30 C25 177.3(3)
C28 C29 C30 C21 179.6(3)
C28 C29 C30 C25 1.0(5)
C24 C25 C30 C21 -3.8(4)
C26 C25 C30 C21 -179.7(3)
C24 C25 C30 C29 174.8(3)
C26 C25 C30 C29 -1.1(5)
C21 C22 O2 Ni1 -140.8(2)
C23 C22 O2 Ni1 40.2(4)
O1 Ni1 O2 C22 148.0(2)
N2 Ni1 O2 C22 -34.9(2)
C22 C21 C31 C32 64.1(4)
C30 C21 C31 C32 -112.1(3)
C22 C21 C31 C40 -110.4(3)
C30 C21 C31 C40 73.4(4)
C40 C31 C32 O3 -177.0(2)
C21 C31 C32 O3 8.4(4)
C40 C31 C32 C33 2.4(4)
C21 C31 C32 C33 -172.2(2)
O3 C32 C33 C34 174.9(3)
C31 C32 C33 C34 -4.5(4)
O3 C32 C33 C41 -9.8(4)
C31 C32 C33 C41 170.8(2)
C32 C33 C34 C35 3.1(4)
C41 C33 C34 C35 -172.2(3)
C33 C34 C35 C40 0.3(4)
C33 C34 C35 C36 175.3(3)
C34 C35 C36 C37 -174.9(3)
C40 C35 C36 C37 0.0(4)
C35 C36 C37 C38 0.3(5)
C36 C37 C38 C39 -0.5(5)
C37 C38 C39 C40 0.4(5)
C32 C31 C40 C39 -176.2(3)
C21 C31 C40 C39 -1.8(4)
C32 C31 C40 C35 1.1(4)
C21 C31 C40 C35 175.4(3)
C38 C39 C40 C31 177.2(3)
C38 C39 C40 C35 -0.1(4)
C34 C35 C40 C31 -2.5(4)
C36 C35 C40 C31 -177.5(3)
C34 C35 C40 C39 174.9(3)
C36 C35 C40 C39 -0.1(4)
C31 C32 O3 Ni2 -137.9(2)
C33 C32 O3 Ni2 42.8(3)
O4 Ni2 O3 C32 145.6(2)
N3 Ni2 O3 C32 -37.1(2)
O3 Ni2 N3 C41 6.7(2)
N4 Ni2 N3 C41 -177.1(2)
O3 Ni2 N3 C45 -167.94(19)
N4 Ni2 N3 C45 8.32(19)
C45 N3 C41 C42 7.9(4)
Ni2 N3 C41 C42 -166.3(2)
C45 N3 C41 C33 -167.4(2)
Ni2 N3 C41 C33 18.4(4)
C34 C33 C41 N3 154.1(3)
C32 C33 C41 N3 -21.1(4)
C34 C33 C41 C42 -21.1(4)
C32 C33 C41 C42 163.7(3)
N3 C41 C42 C43 -4.8(4)
C33 C41 C42 C43 170.5(3)
C41 C42 C43 C44 -0.9(5)
C42 C43 C44 C45 3.3(4)
C41 N3 C45 C44 -5.5(4)
Ni2 N3 C45 C44 169.5(2)
C41 N3 C45 C46 174.5(2)
Ni2 N3 C45 C46 -10.5(3)
C43 C44 C45 N3 -0.2(4)
C43 C44 C45 C46 179.8(3)
O4 Ni2 N4 C50 -8.0(2)
N3 Ni2 N4 C50 175.0(2)
O4 Ni2 N4 C46 172.91(17)
N3 Ni2 N4 C46 -4.15(18)
C50 N4 C46 C47 -0.9(4)
Ni2 N4 C46 C47 178.2(2)
C50 N4 C46 C45 -179.8(2)
Ni2 N4 C46 C45 -0.6(3)
N3 C45 C46 N4 7.4(3)
C44 C45 C46 N4 -172.6(2)
N3 C45 C46 C47 -171.5(2)
C44 C45 C46 C47 8.6(4)
N4 C46 C47 C48 -2.7(4)
C45 C46 C47 C48 176.1(2)
C46 C47 C48 C49 2.3(4)
C47 C48 C49 C50 1.6(4)
C46 N4 C50 C49 4.7(3)
Ni2 N4 C50 C49 -174.33(19)
C46 N4 C50 C52 -174.9(2)
Ni2 N4 C50 C52 6.1(3)
C48 C49 C50 N4 -5.2(4)
C48 C49 C50 C52 174.4(3)
O4 C51 C52 C53 178.7(3)
C56 C51 C52 C53 -0.5(4)
O4 C51 C52 C50 -2.0(4)
C56 C51 C52 C50 178.8(3)
N4 C50 C52 C51 -0.0(4)
C49 C50 C52 C51 -179.6(3)
N4 C50 C52 C53 179.3(2)
C49 C50 C52 C53 -0.3(4)
C51 C52 C53 C54 0.6(4)
C50 C52 C53 C54 -178.7(3)
C52 C53 C54 C55 -0.3(5)
C52 C53 C54 C57 177.2(3)
C53 C54 C55 C56 -0.0(5)
C57 C54 C55 C56 -177.7(3)
C54 C55 C56 C51 0.1(5)
O4 C51 C56 C55 -179.1(3)
C52 C51 C56 C55 0.2(5)
C52 C51 O4 Ni2 -2.3(4)
C56 C51 O4 Ni2 176.9(2)
O3 Ni2 O4 C51 -177.7(3)
N4 Ni2 O4 C51 6.0(3)
C53 C54 C57 C60 -113.8(4)
C55 C54 C57 C60 63.6(4)
C53 C54 C57 C59 6.4(4)
C55 C54 C57 C59 -176.1(3)
C53 C54 C57 C58 126.3(3)
C55 C54 C57 C58 -56.3(4)
O5 C61 C62 C63 176.1(3)
C66 C61 C62 C63 -4.6(4)
O5 C61 C62 C75 -7.5(5)
C66 C61 C62 C75 171.8(3)
C61 C62 C63 C64 4.3(5)
C75 C62 C63 C64 -172.1(3)
C62 C63 C64 C65 -1.6(5)
C62 C63 C64 C67 176.3(4)
C62 C63 C64 C71 -173.3(9)
C63 C64 C65 C66 -0.8(5)
C67 C64 C65 C66 -178.6(4)
C71 C64 C65 C66 173.6(6)
C64 C65 C66 C61 0.3(5)
O5 C61 C66 C65 -178.1(3)
C62 C61 C66 C65 2.5(4)
C66 C61 O5 Ni3 179.9(2)
C62 C61 O5 Ni3 -0.8(4)
O6 Ni3 O5 C61 179.7(3)
N5 Ni3 O5 C61 5.9(3)
C63 C64 C67 C70 118.2(6)
C65 C64 C67 C70 -64.1(7)
C71 C64 C67 C70 -43.3(16)
C63 C64 C67 C69 -1.6(6)
C65 C64 C67 C69 176.1(4)
C71 C64 C67 C69 -163(2)
C63 C64 C67 C68 -123.3(5)
C65 C64 C67 C68 54.4(7)
C71 C64 C67 C68 75.2(18)
C63 C64 C71 C74 120.9(11)
C65 C64 C71 C74 -51.6(12)
C67 C64 C71 C74 146(3)
C63 C64 C71 C73 1.5(13)
C65 C64 C71 C73 -171.0(8)
C67 C64 C71 C73 26.6(14)
C63 C64 C71 C72 -111.6(13)
C65 C64 C71 C72 75.9(13)
C67 C64 C71 C72 -87(2)
O5 Ni3 N5 C75 -4.9(3)
N6 Ni3 N5 C75 177.8(3)
O5 Ni3 N5 C79 170.3(2)
N6 Ni3 N5 C79 -6.9(2)
C79 N5 C75 C76 0.1(4)
Ni3 N5 C75 C76 175.1(2)
C79 N5 C75 C62 -175.9(3)
Ni3 N5 C75 C62 -1.0(4)
C63 C62 C75 N5 -175.6(3)
C61 C62 C75 N5 8.2(5)
C63 C62 C75 C76 8.5(5)
C61 C62 C75 C76 -167.7(3)
N5 C75 C76 C77 -0.9(5)
C62 C75 C76 C77 175.1(3)
C75 C76 C77 C78 1.6(5)
C76 C77 C78 C79 -1.4(5)
C75 N5 C79 C78 -0.1(4)
Ni3 N5 C79 C78 -175.7(3)
C75 N5 C79 C80 180.0(3)
Ni3 N5 C79 C80 4.3(3)
C77 C78 C79 N5 0.7(5)
C77 C78 C79 C80 -179.3(3)
O6 Ni3 N6 C84 7.3(3)
N5 Ni3 N6 C84 -178.9(3)
O6 Ni3 N6 C80 -165.5(2)
N5 Ni3 N6 C80 8.3(2)
C84 N6 C80 C81 -1.5(5)
Ni3 N6 C80 C81 171.9(3)
C84 N6 C80 C79 178.9(3)
Ni3 N6 C80 C79 -7.8(3)
N5 C79 C80 N6 2.3(4)
C78 C79 C80 N6 -177.7(3)
N5 C79 C80 C81 -177.4(3)
C78 C79 C80 C81 2.6(5)
N6 C80 C81 C82 -2.7(5)
C79 C80 C81 C82 176.9(3)
C80 C81 C82 C83 2.6(6)
C81 C82 C83 C84 1.4(6)
C80 N6 C84 C83 5.6(4)
Ni3 N6 C84 C83 -166.8(2)
C80 N6 C84 C87 -171.2(3)
Ni3 N6 C84 C87 16.4(4)
C82 C83 C84 N6 -5.6(5)
C82 C83 C84 C87 171.2(3)
C94 C85 C86 O6 -178.2(2)
C95 C85 C86 O6 8.0(4)
C94 C85 C86 C87 0.7(4)
C95 C85 C86 C87 -173.1(2)
O6 C86 C87 C88 177.5(2)
C85 C86 C87 C88 -1.4(4)
O6 C86 C87 C84 -5.5(4)
C85 C86 C87 C84 175.7(2)
N6 C84 C87 C88 155.6(3)
C83 C84 C87 C88 -21.2(4)
N6 C84 C87 C86 -21.5(4)
C83 C84 C87 C86 161.7(3)
C86 C87 C88 C89 0.6(4)
C84 C87 C88 C89 -176.5(3)
C87 C88 C89 C90 176.0(3)
C87 C88 C89 C94 0.8(4)
C88 C89 C90 C91 -175.0(3)
C94 C89 C90 C91 0.1(4)
C89 C90 C91 C92 -0.9(5)
C90 C91 C92 C93 0.7(5)
C91 C92 C93 C94 0.3(5)
C92 C93 C94 C85 176.4(3)
C92 C93 C94 C89 -1.0(4)
C86 C85 C94 C93 -176.7(3)
C95 C85 C94 C93 -3.3(4)
C86 C85 C94 C89 0.7(4)
C95 C85 C94 C89 174.1(3)
C88 C89 C94 C93 176.0(3)
C90 C89 C94 C93 0.8(4)
C88 C89 C94 C85 -1.5(4)
C90 C89 C94 C85 -176.7(3)
C85 C86 O6 Ni3 -144.3(2)
C87 C86 O6 Ni3 36.8(3)
O5 Ni3 O6 C86 148.6(2)
N6 Ni3 O6 C86 -34.0(2)
C86 C85 C95 C96 64.3(3)
C94 C85 C95 C96 -109.4(3)
C86 C85 C95 C104 -107.9(3)
C94 C85 C95 C104 78.4(4)
C104 C95 C96 O7 -175.3(3)
C85 C95 C96 O7 12.3(4)
C104 C95 C96 C97 5.2(4)
C85 C95 C96 C97 -167.2(3)
O7 C96 C97 C98 176.6(3)
C95 C96 C97 C98 -4.0(4)
O7 C96 C97 C105 -9.7(4)
C95 C96 C97 C105 169.8(3)
C96 C97 C98 C99 0.6(5)
C105 C97 C98 C99 -173.1(3)
C97 C98 C99 C104 1.5(4)
C97 C98 C99 C100 176.3(3)
C98 C99 C100 C101 -175.6(3)
C104 C99 C100 C101 -0.7(4)
C99 C100 C101 C102 -0.7(5)
C100 C101 C102 C103 0.8(5)
C101 C102 C103 C104 0.5(4)
C102 C103 C104 C95 175.2(3)
C102 C103 C104 C99 -1.9(4)
C96 C95 C104 C103 179.8(3)
C85 C95 C104 C103 -8.4(4)
C96 C95 C104 C99 -3.1(4)
C85 C95 C104 C99 168.6(3)
C98 C99 C104 C103 176.9(3)
C100 C99 C104 C103 2.0(4)
C98 C99 C104 C95 -0.2(4)
C100 C99 C104 C95 -175.2(3)
C95 C96 O7 Ni4 -131.8(2)
C97 C96 O7 Ni4 47.7(4)
O8 Ni4 O7 C96 139.7(2)
N7 Ni4 O7 C96 -42.7(2)
O7 Ni4 N7 C105 10.7(3)
N8 Ni4 N7 C105 -174.7(3)
O7 Ni4 N7 C109 -164.4(2)
N8 Ni4 N7 C109 10.3(2)
C109 N7 C105 C106 8.6(5)
Ni4 N7 C105 C106 -166.1(2)
C109 N7 C105 C97 -167.5(3)
Ni4 N7 C105 C97 17.9(4)
C98 C97 C105 N7 150.1(3)
C96 C97 C105 N7 -23.5(4)
C98 C97 C105 C106 -25.9(5)
C96 C97 C105 C106 160.4(3)
N7 C105 C106 C107 -6.3(5)
C97 C105 C106 C107 169.7(3)
C105 C106 C107 C108 1.1(6)
C106 C107 C108 C109 1.8(6)
C105 N7 C109 C108 -5.7(4)
Ni4 N7 C109 C108 169.7(2)
C105 N7 C109 C110 173.2(3)
Ni4 N7 C109 C110 -11.3(3)
C107 C108 C109 N7 0.4(5)
C107 C108 C109 C110 -178.4(3)
O8 Ni4 N8 C114 -9.0(3)
N7 Ni4 N8 C114 173.7(3)
O8 Ni4 N8 C110 170.70(19)
N7 Ni4 N8 C110 -6.6(2)
C114 N8 C110 C111 -0.8(4)
Ni4 N8 C110 C111 179.5(2)
C114 N8 C110 C109 -178.3(3)
Ni4 N8 C110 C109 2.0(3)
N7 C109 C110 C111 -171.1(3)
C108 C109 C110 C111 7.8(5)
N7 C109 C110 N8 6.3(4)
C108 C109 C110 N8 -174.8(3)
N8 C110 C111 C112 -3.1(5)
C109 C110 C111 C112 174.1(3)
C110 C111 C112 C113 2.9(5)
C111 C112 C113 C114 1.0(5)
C110 N8 C114 C113 4.7(4)
Ni4 N8 C114 C113 -175.7(2)
C110 N8 C114 C116 -173.5(3)
Ni4 N8 C114 C116 6.1(4)
C112 C113 C114 N8 -4.8(5)
C112 C113 C114 C116 173.5(3)
O8 C115 C116 C117 179.8(3)
C120 C115 C116 C117 0.4(4)
O8 C115 C116 C114 -5.6(5)
C120 C115 C116 C114 174.9(3)
N8 C114 C116 C115 2.3(4)
C113 C114 C116 C115 -175.9(3)
N8 C114 C116 C117 176.6(3)
C113 C114 C116 C117 -1.6(5)
C115 C116 C117 C118 0.3(5)
C114 C116 C117 C118 -174.2(3)
C116 C117 C118 C119 -0.3(6)
C116 C117 C118 C121 176.8(5)
C116 C117 C118 C125 -176.0(7)
C117 C118 C119 C120 -0.4(6)
C121 C118 C119 C120 -177.4(5)
C125 C118 C119 C120 176.1(6)
C118 C119 C120 C115 1.1(5)
O8 C115 C120 C119 179.4(3)
C116 C115 C120 C119 -1.1(5)
C116 C115 O8 Ni4 0.1(4)
C120 C115 O8 Ni4 179.6(2)
O7 Ni4 O8 C115 -179.5(2)
N8 Ni4 O8 C115 5.9(3)
C117 C118 C121 C123 -151.9(8)
C119 C118 C121 C123 24.9(11)
C125 C118 C121 C123 53(3)
C117 C118 C121 C124 -30.3(10)
C119 C118 C121 C124 146.6(7)
C125 C118 C121 C124 174(4)
C117 C118 C121 C122 88.3(10)
C119 C118 C121 C122 -94.8(10)
C125 C118 C121 C122 -67(3)
C117 C118 C125 C128 0.6(14)
C119 C118 C125 C128 -175.2(9)
C121 C118 C125 C128 30(3)
C117 C118 C125 C127 -118.5(9)
C119 C118 C125 C127 65.6(11)
C121 C118 C125 C127 -90(4)
C117 C118 C125 C126 118.4(9)
C119 C118 C125 C126 -57.4(11)
C121 C118 C125 C126 147(4)
